data_4345091
loop_
_publ_author_name
'Chen, Yi-Gang'
'Xing, Mei-Ling'
'Liu, Peng-Fei'
'Guo, Yao'
'Yang, Nan'
'Zhang, Xian-Ming'

_publ_section_title
;
 Two Phosphates: Noncentrosymmetric Cs6Mg6(PO3)18 and Centrosymmetric
 Cs2MgZn2(P2O7)2.
;
_journal_issue 2
_journal_name_full 'Inorganic chemistry'
_journal_page_first 845
_journal_page_last 851
_journal_paper_doi 10.1021/acs.inorgchem.6b02303
_journal_volume 56
_journal_year 2017
_chemical_formula_sum 'Cs4 Mg2 O28 P8 Zn4'
_chemical_formula_weight 1537.50
_chemical_name_systematic
; 
 ? 
;
_space_group_IT_number 14
_symmetry_cell_setting monoclinic
_symmetry_space_group_name_Hall '-P 2ybc'
_symmetry_space_group_name_H-M 'P 1 21/c 1'
_atom_sites_solution_primary direct
_atom_sites_solution_secondary difmap
_audit_creation_method SHELXL-97
_cell_angle_alpha 90.00
_cell_angle_beta 90.746(4)
_cell_angle_gamma 90.00
_cell_formula_units_Z 2
_cell_length_a 13.5270(14)
_cell_length_b 7.4464(8)
_cell_length_c 14.6905(15)
_cell_measurement_reflns_used 7206
_cell_measurement_temperature 293(2)
_cell_measurement_theta_max 24.6754
_cell_measurement_theta_min 2.2276
_cell_volume 1479.6(3)
_computing_structure_refinement 'SHELXL-97 (Sheldrick, 1997)'
_computing_structure_solution 'SHELXS-97 (Sheldrick, 1990)'
_diffrn_ambient_temperature 293(2)
_diffrn_measured_fraction_theta_full 0.989
_diffrn_measured_fraction_theta_max 0.989
_diffrn_measurement_device_type bruker-CCD
_diffrn_radiation_monochromator graphite
_diffrn_radiation_source 'fine-focus sealed tube'
_diffrn_radiation_type MoK\a
_diffrn_radiation_wavelength 0.71073
_diffrn_reflns_av_R_equivalents 0.0269
_diffrn_reflns_av_sigmaI/netI 0.0124
_diffrn_reflns_limit_h_max 16
_diffrn_reflns_limit_h_min -16
_diffrn_reflns_limit_k_max 8
_diffrn_reflns_limit_k_min -8
_diffrn_reflns_limit_l_max 17
_diffrn_reflns_limit_l_min -17
_diffrn_reflns_number 24216
_diffrn_reflns_theta_full 25.00
_diffrn_reflns_theta_max 25.00
_diffrn_reflns_theta_min 3.90
_exptl_absorpt_coefficient_mu 8.635
_exptl_absorpt_correction_T_max 0.5104
_exptl_absorpt_correction_T_min 0.4501
_exptl_absorpt_correction_type multi-scan
_exptl_absorpt_process_details sadabs
_exptl_crystal_colour yellow
_exptl_crystal_density_diffrn 3.451
_exptl_crystal_density_method 'not measured'
_exptl_crystal_description block
_exptl_crystal_F_000 1416
_exptl_crystal_size_max 0.11
_exptl_crystal_size_mid 0.10
_exptl_crystal_size_min 0.09
_refine_diff_density_max 0.974
_refine_diff_density_min -2.413
_refine_diff_density_rms 0.192
_refine_ls_extinction_coef 0.0068(3)
_refine_ls_extinction_expression Fc^*^=kFc[1+0.001xFc^2^\l^3^/sin(2\q)]^-1/4^
_refine_ls_extinction_method SHELXL
_refine_ls_goodness_of_fit_ref 1.077
_refine_ls_matrix_type full
_refine_ls_number_parameters 209
_refine_ls_number_reflns 2584
_refine_ls_number_restraints 0
_refine_ls_restrained_S_all 1.077
_refine_ls_R_factor_all 0.0293
_refine_ls_R_factor_gt 0.0292
_refine_ls_shift/su_max 0.000
_refine_ls_shift/su_mean 0.000
_refine_ls_structure_factor_coef Fsqd
_refine_ls_weighting_details 'calc w=1/[\s^2^(Fo^2^)+(0.0484P)^2^+14.4743P] where P=(Fo^2^+2Fc^2^)/3'
_refine_ls_weighting_scheme calc
_refine_ls_wR_factor_gt 0.0859
_refine_ls_wR_factor_ref 0.0860
_reflns_number_gt 2576
_reflns_number_total 2584
_reflns_threshold_expression >2sigma(I)
_cod_data_source_file ic6b02303_si_002.cif
_cod_data_source_block Cs2MgZn2P4O14
_cod_original_sg_symbol_H-M P21/c
_cod_database_code 4345091

loop_
_symmetry_equiv_pos_as_xyz
'x, y, z'
'-x, y+1/2, -z+1/2'
'-x, -y, -z'
'x, -y-1/2, z-1/2'

loop_
_atom_site_label
_atom_site_type_symbol
_atom_site_fract_x
_atom_site_fract_y
_atom_site_fract_z
_atom_site_U_iso_or_equiv
_atom_site_adp_type
_atom_site_occupancy
_atom_site_symmetry_multiplicity
_atom_site_calc_flag
_atom_site_refinement_flags
_atom_site_disorder_group
Cs1 Cs 0.40035(3) 0.48287(5) 0.32458(3) 0.01997(16) Uani 1 1 d . .
Cs2 Cs 0.09661(3) 0.25294(5) 0.03020(2) 0.02426(16) Uani 1 1 d . .
Zn3 Zn 0.60769(6) 0.48497(10) 0.11558(5) 0.0231(2) Uani 1 1 d . .
Zn1 Zn 0.11461(6) 0.07509(13) 0.26992(6) 0.0101(2) Uani 0.50 1 d P 1
Mg1 Mg 0.11461(6) 0.07509(13) 0.26992(6) 0.0101(2) Uani 0.50 1 d P 2
Zn2 Zn 0.24465(6) 0.64688(12) 0.13113(6) 0.0109(2) Uani 0.50 1 d P 1
Mg2 Mg 0.24465(6) 0.64688(12) 0.13113(6) 0.0109(2) Uani 0.50 1 d P 2
P1 P 0.81980(10) 0.29690(18) 0.07284(9) 0.0101(3) Uani 1 1 d . .
P4 P 0.32511(10) 0.00562(17) 0.18082(9) 0.0079(3) Uani 1 1 d . .
P3 P 0.39006(10) 0.31133(18) 0.07201(9) 0.0088(3) Uani 1 1 d . .
P2 P 0.10771(10) 0.50925(18) 0.30755(9) 0.0099(3) Uani 1 1 d . .
O1 O 0.2147(3) 0.0376(6) 0.1802(3) 0.0185(9) Uani 1 1 d . .
O2 O 0.3675(3) 0.1023(5) 0.0914(2) 0.0112(8) Uani 1 1 d . .
O3 O 0.0005(3) 0.0521(7) 0.1924(3) 0.0258(10) Uani 1 1 d . .
O4 O 0.8876(3) 0.4218(6) 0.1249(3) 0.0188(9) Uani 1 1 d . .
O5 O 0.7128(3) 0.3150(6) 0.0960(3) 0.0242(10) Uani 1 1 d . .
O6 O 0.3790(3) 0.0858(6) 0.2620(3) 0.0161(8) Uani 1 1 d . .
O7 O 0.1502(3) 0.5940(5) 0.4025(3) 0.0158(8) Uani 1 1 d . .
O8 O 0.3929(3) 0.1804(6) 0.4694(3) 0.0207(9) Uani 1 1 d . .
O9 O 0.3505(3) -0.1901(5) 0.1666(3) 0.0154(8) Uani 1 1 d . .
O10 O 0.4876(3) 0.3487(6) 0.1181(3) 0.0238(10) Uani 1 1 d . .
O11 O 0.1600(3) 0.6908(6) 0.0279(3) 0.0193(9) Uani 1 1 d . .
O12 O 0.1618(4) 0.5952(7) 0.2316(3) 0.0343(12) Uani 1 1 d . .
O13 O 0.1299(4) 0.3132(6) 0.3208(3) 0.0287(10) Uani 1 1 d . .
O14 O 0.3072(3) 0.4163(6) 0.1120(3) 0.0225(9) Uani 1 1 d . .

loop_
_atom_site_aniso_label
_atom_site_aniso_U_11
_atom_site_aniso_U_22
_atom_site_aniso_U_33
_atom_site_aniso_U_23
_atom_site_aniso_U_13
_atom_site_aniso_U_12
Cs1 0.0223(2) 0.0147(2) 0.0228(2) -0.00197(14) -0.00091(15) -0.00057(13)
Cs2 0.0272(2) 0.0271(3) 0.0184(2) 0.00530(15) 0.00212(16) -0.00341(15)
Zn3 0.0235(4) 0.0249(4) 0.0211(4) 0.0014(3) -0.0001(3) -0.0006(3)
Zn1 0.0104(4) 0.0109(5) 0.0090(4) 0.0009(3) 0.0001(3) 0.0000(3)
Mg1 0.0104(4) 0.0109(5) 0.0090(4) 0.0009(3) 0.0001(3) 0.0000(3)
Zn2 0.0123(4) 0.0112(5) 0.0093(4) 0.0005(3) 0.0004(3) -0.0007(3)
Mg2 0.0123(4) 0.0112(5) 0.0093(4) 0.0005(3) 0.0004(3) -0.0007(3)
P1 0.0114(6) 0.0097(7) 0.0091(6) -0.0001(5) -0.0005(5) 0.0021(5)
P4 0.0084(6) 0.0085(7) 0.0068(6) 0.0016(5) 0.0004(5) -0.0017(5)
P3 0.0102(6) 0.0084(7) 0.0078(6) 0.0016(5) 0.0002(5) -0.0008(5)
P2 0.0107(7) 0.0113(7) 0.0078(6) -0.0010(5) 0.0008(5) -0.0015(5)
O1 0.0077(18) 0.031(2) 0.016(2) 0.0045(18) 0.0029(15) -0.0001(17)
O2 0.0164(18) 0.0088(18) 0.0086(17) 0.0026(14) 0.0048(14) -0.0010(15)
O3 0.012(2) 0.044(3) 0.021(2) 0.007(2) -0.0041(16) -0.0013(19)
O4 0.026(2) 0.016(2) 0.0152(19) -0.0061(17) -0.0033(16) -0.0045(17)
O5 0.016(2) 0.024(2) 0.032(2) 0.0059(19) 0.0044(17) 0.0093(18)
O6 0.023(2) 0.017(2) 0.0074(18) 0.0034(16) -0.0044(15) -0.0049(16)
O7 0.023(2) 0.0102(19) 0.0140(19) 0.0001(15) -0.0112(16) -0.0027(16)
O8 0.040(3) 0.012(2) 0.010(2) -0.0053(16) 0.0014(17) 0.0007(18)
O9 0.0187(19) 0.010(2) 0.017(2) 0.0029(16) -0.0012(15) -0.0026(16)
O10 0.017(2) 0.025(2) 0.029(2) 0.0087(19) -0.0082(17) -0.0114(18)
O11 0.024(2) 0.025(2) 0.0084(19) 0.0014(17) -0.0006(15) 0.0018(18)
O12 0.043(3) 0.039(3) 0.022(2) 0.004(2) 0.020(2) -0.006(2)
O13 0.047(3) 0.011(2) 0.027(2) -0.0030(18) -0.002(2) -0.001(2)
O14 0.024(2) 0.014(2) 0.030(2) -0.0006(18) 0.0052(18) 0.0067(17)

loop_
_atom_type_symbol
_atom_type_description
_atom_type_scat_dispersion_real
_atom_type_scat_dispersion_imag
_atom_type_scat_source
Cs Cs -0.3680 2.1192 'International Tables Vol C Tables 4.2.6.8 and 6.1.1.4'
Mg Mg 0.0486 0.0363 'International Tables Vol C Tables 4.2.6.8 and 6.1.1.4'
O O 0.0106 0.0060 'International Tables Vol C Tables 4.2.6.8 and 6.1.1.4'
P P 0.1023 0.0942 'International Tables Vol C Tables 4.2.6.8 and 6.1.1.4'
Zn Zn 0.2839 1.4301 'International Tables Vol C Tables 4.2.6.8 and 6.1.1.4'

loop_
_geom_angle_atom_site_label_1
_geom_angle_atom_site_label_2
_geom_angle_atom_site_label_3
_geom_angle
_geom_angle_site_symmetry_1
_geom_angle_site_symmetry_3
O8 Cs1 O6 60.56(10) . .
O8 Cs1 O5 107.25(11) . 2_655
O6 Cs1 O5 144.58(11) . 2_655
O8 Cs1 O10 116.98(11) . 2_655
O6 Cs1 O10 157.28(10) . 2_655
O5 Cs1 O10 57.82(11) 2_655 2_655
O8 Cs1 O6 117.64(11) . 2_655
O6 Cs1 O6 100.67(9) . 2_655
O5 Cs1 O6 113.70(10) 2_655 2_655
O10 Cs1 O6 59.17(10) 2_655 2_655
O8 Cs1 O14 120.74(11) . .
O6 Cs1 O14 63.67(10) . .
O5 Cs1 O14 106.29(11) 2_655 .
O10 Cs1 O14 122.16(11) 2_655 .
O6 Cs1 O14 90.34(10) 2_655 .
O8 Cs1 O10 114.29(11) . .
O6 Cs1 O10 59.42(10) . .
O5 Cs1 O10 137.33(12) 2_655 .
O10 Cs1 O10 108.20(9) 2_655 .
O6 Cs1 O10 53.86(9) 2_655 .
O14 Cs1 O10 42.94(10) . .
O8 Cs1 O9 166.78(11) . 1_565
O6 Cs1 O9 117.34(10) . 1_565
O5 Cs1 O9 66.37(11) 2_655 1_565
O10 Cs1 O9 70.37(10) 2_655 1_565
O6 Cs1 O9 75.44(9) 2_655 1_565
O14 Cs1 O9 53.99(10) . 1_565
O10 Cs1 O9 70.97(10) . 1_565
O8 Cs1 O2 88.82(10) . 2_655
O6 Cs1 O2 115.37(10) . 2_655
O5 Cs1 O2 96.25(10) 2_655 2_655
O10 Cs1 O2 43.22(9) 2_655 2_655
O6 Cs1 O2 43.15(9) 2_655 2_655
O14 Cs1 O2 133.48(9) . 2_655
O10 Cs1 O2 93.97(9) . 2_655
O9 Cs1 O2 103.16(9) 1_565 2_655
O8 Cs1 O12 113.17(11) . .
O6 Cs1 O12 91.69(11) . .
O5 Cs1 O12 61.16(12) 2_655 .
O10 Cs1 O12 108.68(11) 2_655 .
O6 Cs1 O12 127.16(10) 2_655 .
O14 Cs1 O12 50.30(10) . .
O10 Cs1 O12 92.83(10) . .
O9 Cs1 O12 53.69(10) 1_565 .
O2 Cs1 O12 151.65(11) 2_655 .
O8 Cs1 O9 75.82(10) . 2_655
O6 Cs1 O9 75.77(10) . 2_655
O5 Cs1 O9 136.63(10) 2_655 2_655
O10 Cs1 O9 81.74(9) 2_655 2_655
O6 Cs1 O9 42.14(9) 2_655 2_655
O14 Cs1 O9 108.46(9) . 2_655
O10 Cs1 O9 66.08(9) . 2_655
O9 Cs1 O9 116.98(6) 1_565 2_655
O2 Cs1 O9 40.48(9) 2_655 2_655
O12 Cs1 O9 158.76(10) . 2_655
O8 Cs1 O7 84.93(10) . .
O6 Cs1 O7 102.92(10) . .
O5 Cs1 O7 41.68(10) 2_655 .
O10 Cs1 O7 99.20(9) 2_655 .
O6 Cs1 O7 153.43(10) 2_655 .
O14 Cs1 O7 89.26(9) . .
O10 Cs1 O7 132.14(9) . .
O9 Cs1 O7 82.94(9) 1_565 .
O2 Cs1 O7 131.48(8) 2_655 .
O12 Cs1 O7 40.51(9) . .
O9 Cs1 O7 158.61(9) 2_655 .
O3 Cs2 O1 55.37(11) . .
O3 Cs2 O13 137.58(13) . 4_565
O1 Cs2 O13 121.75(12) . 4_565
O3 Cs2 O7 99.04(12) . 4_565
O1 Cs2 O7 83.41(10) . 4_565
O13 Cs2 O7 44.23(11) 4_565 4_565
O3 Cs2 O14 105.36(11) . .
O1 Cs2 O14 60.40(11) . .
O13 Cs2 O14 106.16(12) 4_565 .
O7 Cs2 O14 107.56(10) 4_565 .
O3 Cs2 O4 154.61(11) . 3_665
O1 Cs2 O4 144.40(10) . 3_665
O13 Cs2 O4 55.65(11) 4_565 3_665
O7 Cs2 O4 99.48(10) 4_565 3_665
O14 Cs2 O4 85.34(10) . 3_665
O3 Cs2 O11 125.54(12) . .
O1 Cs2 O11 111.91(11) . .
O13 Cs2 O11 95.84(11) 4_565 .
O7 Cs2 O11 134.26(10) 4_565 .
O14 Cs2 O11 55.26(10) . .
O4 Cs2 O11 43.30(9) 3_665 .
O3 Cs2 O4 60.52(11) . 1_455
O1 Cs2 O4 108.58(10) . 1_455
O13 Cs2 O4 125.85(11) 4_565 1_455
O7 Cs2 O4 135.64(10) 4_565 1_455
O14 Cs2 O4 115.53(10) . 1_455
O4 Cs2 O4 94.10(10) 3_665 1_455
O11 Cs2 O4 81.93(10) . 1_455
O3 Cs2 O11 79.97(10) . 3_565
O1 Cs2 O11 135.01(10) . 3_565
O13 Cs2 O11 86.34(11) 4_565 3_565
O7 Cs2 O11 100.15(10) 4_565 3_565
O14 Cs2 O11 150.35(10) . 3_565
O4 Cs2 O11 79.79(10) 3_665 3_565
O11 Cs2 O11 97.48(9) . 3_565
O4 Cs2 O11 41.32(9) 1_455 3_565
O3 Cs2 O7 41.59(9) . 2_545
O1 Cs2 O7 95.83(9) . 2_545
O13 Cs2 O7 110.65(11) 4_565 2_545
O7 Cs2 O7 96.21(9) 4_565 2_545
O14 Cs2 O7 142.98(10) . 2_545
O4 Cs2 O7 118.84(9) 3_665 2_545
O11 Cs2 O7 122.97(9) . 2_545
O4 Cs2 O7 41.46(9) 1_455 2_545
O11 Cs2 O7 39.22(9) 3_565 2_545
O3 Cs2 Zn1 30.45(8) . .
O1 Cs2 Zn1 30.63(7) . .
O13 Cs2 Zn1 148.06(8) 4_565 .
O7 Cs2 Zn1 104.23(7) 4_565 .
O14 Cs2 Zn1 75.22(8) . .
O4 Cs2 Zn1 152.90(7) 3_665 .
O11 Cs2 Zn1 109.62(7) . .
O4 Cs2 Zn1 78.00(7) 1_455 .
O11 Cs2 Zn1 108.30(6) 3_565 .
O7 Cs2 Zn1 71.60(6) 2_545 .
O10 Zn3 O8 114.70(19) . 2_655
O10 Zn3 O5 106.4(2) . .
O8 Zn3 O5 113.43(19) 2_655 .
O10 Zn3 O6 104.69(19) . 2_655
O8 Zn3 O6 107.90(18) 2_655 2_655
O5 Zn3 O6 109.29(18) . 2_655
O10 Zn3 Cs1 118.94(15) . 2_655
O8 Zn3 Cs1 54.00(12) 2_655 2_655
O5 Zn3 Cs1 134.12(14) . 2_655
O6 Zn3 Cs1 54.34(12) 2_655 2_655
O10 Zn3 Cs1 56.90(14) . 2_645
O8 Zn3 Cs1 152.56(13) 2_655 2_645
O5 Zn3 Cs1 54.45(14) . 2_645
O6 Zn3 Cs1 99.53(12) 2_655 2_645
Cs1 Zn3 Cs1 153.19(2) 2_655 2_645
O10 Zn3 Cs1 53.68(14) . .
O8 Zn3 Cs1 118.91(13) 2_655 .
O5 Zn3 Cs1 127.57(13) . .
O6 Zn3 Cs1 51.76(12) 2_655 .
Cs1 Zn3 Cs1 79.225(16) 2_655 .
Cs1 Zn3 Cs1 78.889(15) 2_645 .
O3 Zn1 O1 98.53(19) . .
O3 Zn1 O4 113.85(19) . 2_645
O1 Zn1 O4 118.94(18) . 2_645
O3 Zn1 O13 113.2(2) . .
O1 Zn1 O13 109.0(2) . .
O4 Zn1 O13 103.7(2) 2_645 .
O3 Zn1 Cs2 55.48(13) . .
O1 Zn1 Cs2 56.46(12) . .
O4 Zn1 Cs2 163.54(13) 2_645 .
O13 Zn1 Cs2 92.53(14) . .
O3 Zn1 Cs2 122.23(14) . 4_566
O1 Zn1 Cs2 138.27(13) . 4_566
O4 Zn1 Cs2 54.95(13) 2_645 4_566
O13 Zn1 Cs2 49.59(14) . 4_566
Cs2 Zn1 Cs2 140.25(3) . 4_566
O12 Zn2 O11 107.2(2) . .
O12 Zn2 O14 101.3(2) . .
O11 Zn2 O14 107.12(19) . .
O12 Zn2 O9 110.9(2) . 1_565
O11 Zn2 O9 122.43(18) . 1_565
O14 Zn2 O9 105.73(18) . 1_565
O12 Zn2 Cs1 71.02(17) . .
O11 Zn2 Cs1 170.66(14) . .
O14 Zn2 Cs1 64.89(14) . .
O9 Zn2 Cs1 65.94(12) 1_565 .
O12 Zn2 Cs2 80.53(17) . .
O11 Zn2 Cs2 61.41(14) . .
O14 Zn2 Cs2 59.55(14) . .
O9 Zn2 Cs2 163.72(13) 1_565 .
Cs1 Zn2 Cs2 109.35(2) . .
O5 P1 O4 114.4(3) . .
O5 P1 O11 113.8(2) . 3_665
O4 P1 O11 110.0(2) . 3_665
O5 P1 O7 106.0(2) . 2_645
O4 P1 O7 108.4(2) . 2_645
O11 P1 O7 103.3(2) 3_665 2_645
O5 P1 Mg2 86.97(18) . 3_665
O4 P1 Mg2 124.16(17) . 3_665
O11 P1 Mg2 26.89(16) 3_665 3_665
O7 P1 Mg2 114.05(15) 2_645 3_665
O5 P1 Cs2 176.32(19) . 1_655
O4 P1 Cs2 62.90(17) . 1_655
O11 P1 Cs2 69.80(17) 3_665 1_655
O7 P1 Cs2 73.19(15) 2_645 1_655
Mg2 P1 Cs2 96.64(4) 3_665 1_655
O5 P1 Cs2 107.46(18) . 3_665
O4 P1 Cs2 58.85(17) . 3_665
O11 P1 Cs2 60.33(18) 3_665 3_665
O7 P1 Cs2 146.42(16) 2_645 3_665
Mg2 P1 Cs2 65.68(3) 3_665 3_665
Cs2 P1 Cs2 73.55(3) 1_655 3_665
O5 P1 Cs1 42.03(18) . 2_645
O4 P1 Cs1 127.39(17) . 2_645
O11 P1 Cs1 122.48(18) 3_665 2_645
O7 P1 Cs1 64.00(15) 2_645 2_645
Mg2 P1 Cs1 103.51(4) 3_665 2_645
Cs2 P1 Cs1 137.03(4) 1_655 2_645
Cs2 P1 Cs1 149.42(4) 3_665 2_645
O9 P4 O6 112.4(2) . .
O9 P4 O1 112.1(2) . .
O6 P4 O1 114.1(2) . .
O9 P4 O2 103.6(2) . .
O6 P4 O2 107.1(2) . .
O1 P4 O2 106.7(2) . .
O9 P4 Mg2 35.21(15) . 1_545
O6 P4 Mg2 136.03(17) . 1_545
O1 P4 Mg2 77.38(18) . 1_545
O2 P4 Mg2 109.56(15) . 1_545
O9 P4 Cs1 74.02(15) . 2_645
O6 P4 Cs1 64.12(16) . 2_645
O1 P4 Cs1 173.37(18) . 2_645
O2 P4 Cs1 68.70(14) . 2_645
Mg2 P4 Cs1 108.45(4) 1_545 2_645
O9 P4 Cs2 121.09(16) . .
O6 P4 Cs2 125.87(17) . .
O1 P4 Cs2 37.66(16) . .
O2 P4 Cs2 69.00(14) . .
Mg2 P4 Cs2 90.00(4) 1_545 .
Cs1 P4 Cs2 137.43(4) 2_645 .
O14 P3 O10 112.7(3) . .
O14 P3 O8 113.6(3) . 4_565
O10 P3 O8 114.1(3) . 4_565
O14 P3 O2 106.9(2) . .
O10 P3 O2 105.5(2) . .
O8 P3 O2 102.9(2) 4_565 .
O14 P3 Cs1 58.34(18) . .
O10 P3 Cs1 59.56(18) . .
O8 P3 Cs1 158.37(17) 4_565 .
O2 P3 Cs1 98.72(14) . .
O14 P3 Cs1 134.26(19) . 2_645
O10 P3 Cs1 48.09(18) . 2_645
O8 P3 Cs1 111.99(18) 4_565 2_645
O2 P3 Cs1 58.73(14) . 2_645
Cs1 P3 Cs1 79.92(3) . 2_645
O14 P3 Cs2 51.25(18) . .
O10 P3 Cs2 161.17(19) . .
O8 P3 Cs2 83.69(18) 4_565 .
O2 P3 Cs2 74.60(14) . .
Cs1 P3 Cs2 101.65(3) . .
Cs1 P3 Cs2 132.75(4) 2_645 .
O14 P3 Cs1 129.78(19) . 4_565
O10 P3 Cs1 116.29(19) . 4_565
O8 P3 Cs1 33.39(16) 4_565 4_565
O2 P3 Cs1 70.23(14) . 4_565
Cs1 P3 Cs1 167.33(4) . 4_565
Cs1 P3 Cs1 88.79(3) 2_645 4_565
Cs2 P3 Cs1 81.79(3) . 4_565
O12 P2 O3 113.5(3) . 2
O12 P2 O13 114.6(3) . .
O3 P2 O13 113.6(3) 2 .
O12 P2 O7 107.7(3) . .
O3 P2 O7 104.5(2) 2 .
O13 P2 O7 101.4(2) . .
O12 P2 Cs2 152.8(2) . 4_566
O3 P2 Cs2 93.38(19) 2 4_566
O13 P2 Cs2 53.25(19) . 4_566
O7 P2 Cs2 58.75(14) . 4_566
O12 P2 Cs1 64.4(2) . .
O3 P2 Cs1 169.9(2) 2 .
O13 P2 Cs1 75.3(2) . .
O7 P2 Cs1 67.94(15) . .
Cs2 P2 Cs1 88.33(3) 4_566 .
O12 P2 Cs2 126.0(2) . 2
O3 P2 Cs2 40.43(18) 2 2
O13 P2 Cs2 119.4(2) . 2
O7 P2 Cs2 64.12(15) . 2
Cs2 P2 Cs2 72.15(3) 4_566 2
Cs1 P2 Cs2 131.70(4) . 2
P4 O1 Zn1 136.3(3) . .
P4 O1 Cs2 125.2(2) . .
Zn1 O1 Cs2 92.91(15) . .
P4 O2 P3 130.3(2) . .
P4 O2 Cs1 85.73(15) . 2_645
P3 O2 Cs1 97.90(16) . 2_645
P2 O3 Zn1 143.0(3) 2_545 .
P2 O3 Cs2 121.4(2) 2_545 .
Zn1 O3 Cs2 94.07(16) . .
P1 O4 Mg1 139.3(3) . 2_655
P1 O4 Zn1 139.3(3) . 2_655
Mg1 O4 Zn1 0.00(6) 2_655 2_655
P1 O4 Cs2 98.38(19) . 3_665
Mg1 O4 Cs2 96.89(16) 2_655 3_665
Zn1 O4 Cs2 96.89(16) 2_655 3_665
P1 O4 Cs2 93.91(18) . 1_655
Mg1 O4 Cs2 124.70(17) 2_655 1_655
Zn1 O4 Cs2 124.70(17) 2_655 1_655
Cs2 O4 Cs2 85.90(10) 3_665 1_655
P1 O5 Zn3 144.1(3) . .
P1 O5 Cs1 119.4(2) . 2_645
Zn3 O5 Cs1 95.60(16) . 2_645
P4 O6 Zn3 127.7(3) . 2_645
P4 O6 Cs1 130.6(2) . .
Zn3 O6 Cs1 94.94(14) 2_645 .
P4 O6 Cs1 91.90(18) . 2_645
Zn3 O6 Cs1 100.94(15) 2_645 2_645
Cs1 O6 Cs1 104.49(11) . 2_645
P1 O7 P2 130.0(3) 2_655 .
P1 O7 Cs2 132.04(19) 2_655 4_566
P2 O7 Cs2 96.13(17) . 4_566
P1 O7 Cs1 92.93(16) 2_655 .
P2 O7 Cs1 87.84(16) . .
Cs2 O7 Cs1 102.23(10) 4_566 .
P1 O7 Cs2 82.20(16) 2_655 2
P2 O7 Cs2 92.48(16) . 2
Cs2 O7 Cs2 83.79(9) 4_566 2
Cs1 O7 Cs2 173.90(12) . 2
P3 O8 Zn3 132.9(3) 4_566 2_645
P3 O8 Cs1 131.1(2) 4_566 .
Zn3 O8 Cs1 95.98(14) 2_645 .
P4 O9 Mg2 118.1(2) . 1_545
P4 O9 Zn2 118.1(2) . 1_545
Mg2 O9 Zn2 0.00(8) 1_545 1_545
P4 O9 Cs1 129.4(2) . 1_545
Mg2 O9 Cs1 82.85(13) 1_545 1_545
Zn2 O9 Cs1 82.85(13) 1_545 1_545
P4 O9 Cs1 82.22(16) . 2_645
Mg2 O9 Cs1 156.48(18) 1_545 2_645
Zn2 O9 Cs1 156.48(18) 1_545 2_645
Cs1 O9 Cs1 93.09(9) 1_545 2_645
P3 O10 Zn3 146.1(3) . .
P3 O10 Cs1 111.6(2) . 2_645
Zn3 O10 Cs1 93.24(16) . 2_645
P3 O10 Cs1 98.2(2) . .
Zn3 O10 Cs1 99.47(17) . .
Cs1 O10 Cs1 100.46(11) 2_645 .
P1 O11 Zn2 132.2(3) 3_665 .
P1 O11 Cs2 96.7(2) 3_665 .
Zn2 O11 Cs2 88.66(15) . .
P1 O11 Cs2 86.91(17) 3_665 3_565
Zn2 O11 Cs2 140.75(18) . 3_565
Cs2 O11 Cs2 82.52(9) . 3_565
P2 O12 Zn2 165.7(4) . .
P2 O12 Cs1 93.6(2) . .
Zn2 O12 Cs1 78.85(17) . .
P2 O13 Zn1 145.1(3) . .
P2 O13 Cs2 104.3(2) . 4_566
Zn1 O13 Cs2 102.57(18) . 4_566
P3 O14 Zn2 148.6(3) . .
P3 O14 Cs2 108.2(2) . .
Zn2 O14 Cs2 90.16(15) . .
P3 O14 Cs1 99.6(2) . .
Zn2 O14 Cs1 83.95(15) . .
Cs2 O14 Cs1 134.14(14) . .

loop_
_geom_bond_atom_site_label_1
_geom_bond_atom_site_label_2
_geom_bond_distance
_geom_bond_site_symmetry_2
Cs1 O8 3.101(4) .
Cs1 O6 3.109(4) .
Cs1 O5 3.142(5) 2_655
Cs1 O10 3.224(5) 2_655
Cs1 O6 3.348(4) 2_655
Cs1 O14 3.389(5) .
Cs1 O10 3.419(5) .
Cs1 O9 3.425(4) 1_565
Cs1 O2 3.475(4) 2_655
Cs1 O12 3.587(6) .
Cs1 O9 3.609(4) 2_655
Cs1 O7 3.680(4) .
Cs2 O3 3.112(4) .
Cs2 O1 3.144(4) .
Cs2 O13 3.154(5) 4_565
Cs2 O7 3.279(4) 4_565
Cs2 O14 3.309(5) .
Cs2 O4 3.334(4) 3_665
Cs2 O11 3.372(4) .
Cs2 O4 3.407(4) 1_455
Cs2 O11 3.589(4) 3_565
Cs2 O7 3.689(4) 2_545
Cs2 Zn1 3.7673(10) .
Zn3 O10 1.917(4) .
Zn3 O8 1.918(4) 2_655
Zn3 O5 1.928(4) .
Zn3 O6 1.955(4) 2_655
Zn3 Cs1 3.8123(9) 2_655
Zn3 Cs1 3.8427(9) 2_645
Zn1 O3 1.914(4) .
Zn1 O1 1.922(4) .
Zn1 O4 1.922(4) 2_645
Zn1 O13 1.934(5) .
Zn1 Cs2 4.0427(10) 4_566
Zn2 O12 1.904(4) .
Zn2 O11 1.916(4) .
Zn2 O14 1.936(4) .
Zn2 O9 1.943(4) 1_565
P1 O5 1.497(4) .
P1 O4 1.508(4) .
P1 O11 1.512(4) 3_665
P1 O7 1.605(4) 2_645
P1 Mg2 3.1378(16) 3_665
P1 Cs2 3.8185(14) 1_655
P1 Cs2 3.8536(15) 3_665
P1 Cs1 4.0896(14) 2_645
P4 O9 1.512(4) .
P4 O6 1.512(4) .
P4 O1 1.513(4) .
P4 O2 1.610(4) .
P4 Mg2 2.9720(16) 1_545
P4 Cs1 3.7193(14) 2_645
P3 O14 1.493(4) .
P3 O10 1.500(4) .
P3 O8 1.509(4) 4_565
P3 O2 1.612(4) .
P3 Cs1 4.0268(14) 2_645
P3 Cs1 4.2479(14) 4_565
P2 O12 1.487(5) .
P2 O3 1.498(4) 2
P2 O13 1.503(5) .
P2 O7 1.629(4) .
P2 Cs2 3.8139(15) 4_566
P2 Cs2 4.0969(14) 2
O2 Cs1 3.475(4) 2_645
O3 P2 1.498(4) 2_545
O4 Mg1 1.922(4) 2_655
O4 Zn1 1.922(4) 2_655
O4 Cs2 3.334(4) 3_665
O4 Cs2 3.407(4) 1_655
O5 Cs1 3.142(5) 2_645
O6 Zn3 1.955(4) 2_645
O6 Cs1 3.348(4) 2_645
O7 P1 1.605(4) 2_655
O7 Cs2 3.279(4) 4_566
O7 Cs2 3.689(4) 2
O8 P3 1.509(4) 4_566
O8 Zn3 1.918(4) 2_645
O9 Mg2 1.943(4) 1_545
O9 Zn2 1.943(4) 1_545
O9 Cs1 3.425(4) 1_545
O9 Cs1 3.609(4) 2_645
O10 Cs1 3.224(5) 2_645
O11 P1 1.512(4) 3_665
O11 Cs2 3.589(4) 3_565
O13 Cs2 3.154(5) 4_566

loop_
_geom_torsion_atom_site_label_1
_geom_torsion_atom_site_label_2
_geom_torsion_atom_site_label_3
_geom_torsion_atom_site_label_4
_geom_torsion
_geom_torsion_site_symmetry_1
_geom_torsion_site_symmetry_4
O8 Cs1 Zn3 O10 80.16(19) . .
O6 Cs1 Zn3 O10 33.49(18) . .
O5 Cs1 Zn3 O10 -123.07(19) 2_655 .
O10 Cs1 Zn3 O10 -162.51(18) 2_655 .
O6 Cs1 Zn3 O10 168.6(2) 2_655 .
O14 Cs1 Zn3 O10 -31.45(18) . .
O9 Cs1 Zn3 O10 -90.75(18) 1_565 .
O2 Cs1 Zn3 O10 154.90(18) 2_655 .
O12 Cs1 Zn3 O10 -55.25(19) . .
O9 Cs1 Zn3 O10 112.26(18) 2_655 .
O7 Cs1 Zn3 O10 -66.9(2) . .
O8 Cs1 Zn3 O8 -179.09(13) . 2_655
O6 Cs1 Zn3 O8 134.24(17) . 2_655
O5 Cs1 Zn3 O8 -22.32(18) 2_655 2_655
O10 Cs1 Zn3 O8 -61.76(17) 2_655 2_655
O6 Cs1 Zn3 O8 -90.7(2) 2_655 2_655
O14 Cs1 Zn3 O8 69.30(17) . 2_655
O10 Cs1 Zn3 O8 100.7(2) . 2_655
O9 Cs1 Zn3 O8 10.00(17) 1_565 2_655
O2 Cs1 Zn3 O8 -104.35(16) 2_655 2_655
O12 Cs1 Zn3 O8 45.50(18) . 2_655
O9 Cs1 Zn3 O8 -146.99(17) 2_655 2_655
O7 Cs1 Zn3 O8 33.80(19) . 2_655
O8 Cs1 Zn3 O5 -2.7(2) . .
O6 Cs1 Zn3 O5 -49.4(2) . .
O5 Cs1 Zn3 O5 154.02(13) 2_655 .
O10 Cs1 Zn3 O5 114.6(2) 2_655 .
O6 Cs1 Zn3 O5 85.7(2) 2_655 .
O14 Cs1 Zn3 O5 -114.4(2) . .
O10 Cs1 Zn3 O5 -82.9(2) . .
O9 Cs1 Zn3 O5 -173.7(2) 1_565 .
O2 Cs1 Zn3 O5 72.0(2) 2_655 .
O12 Cs1 Zn3 O5 -138.2(2) . .
O9 Cs1 Zn3 O5 29.4(2) 2_655 .
O7 Cs1 Zn3 O5 -149.9(2) . .
O8 Cs1 Zn3 O6 -88.41(18) . 2_655
O6 Cs1 Zn3 O6 -135.09(16) . 2_655
O5 Cs1 Zn3 O6 68.36(18) 2_655 2_655
O10 Cs1 Zn3 O6 28.91(17) 2_655 2_655
O14 Cs1 Zn3 O6 159.97(17) . 2_655
O10 Cs1 Zn3 O6 -168.6(2) . 2_655
O9 Cs1 Zn3 O6 100.68(17) 1_565 2_655
O2 Cs1 Zn3 O6 -13.67(17) 2_655 2_655
O12 Cs1 Zn3 O6 136.18(18) . 2_655
O9 Cs1 Zn3 O6 -56.32(17) 2_655 2_655
O7 Cs1 Zn3 O6 124.48(19) . 2_655
O8 Cs1 Zn3 Cs1 -141.14(9) . 2_655
O6 Cs1 Zn3 Cs1 172.19(7) . 2_655
O5 Cs1 Zn3 Cs1 15.63(10) 2_655 2_655
O10 Cs1 Zn3 Cs1 -23.81(8) 2_655 2_655
O6 Cs1 Zn3 Cs1 -52.73(15) 2_655 2_655
O14 Cs1 Zn3 Cs1 107.25(8) . 2_655
O10 Cs1 Zn3 Cs1 138.70(17) . 2_655
O9 Cs1 Zn3 Cs1 47.95(7) 1_565 2_655
O2 Cs1 Zn3 Cs1 -66.40(7) 2_655 2_655
O12 Cs1 Zn3 Cs1 83.45(9) . 2_655
O9 Cs1 Zn3 Cs1 -109.05(8) 2_655 2_655
O7 Cs1 Zn3 Cs1 71.75(12) . 2_655
O8 Cs1 Zn3 Cs1 23.28(9) . 2_645
O6 Cs1 Zn3 Cs1 -23.39(7) . 2_645
O5 Cs1 Zn3 Cs1 -179.95(10) 2_655 2_645
O10 Cs1 Zn3 Cs1 140.61(8) 2_655 2_645
O6 Cs1 Zn3 Cs1 111.70(15) 2_655 2_645
O14 Cs1 Zn3 Cs1 -88.33(8) . 2_645
O10 Cs1 Zn3 Cs1 -56.88(16) . 2_645
O9 Cs1 Zn3 Cs1 -147.63(7) 1_565 2_645
O2 Cs1 Zn3 Cs1 98.02(7) 2_655 2_645
O12 Cs1 Zn3 Cs1 -112.13(9) . 2_645
O9 Cs1 Zn3 Cs1 55.38(8) 2_655 2_645
O7 Cs1 Zn3 Cs1 -123.83(12) . 2_645
O1 Cs2 Zn1 O3 -132.2(3) . .
O13 Cs2 Zn1 O3 -91.4(3) 4_565 .
O7 Cs2 Zn1 O3 -83.6(2) 4_565 .
O14 Cs2 Zn1 O3 171.6(2) . .
O4 Cs2 Zn1 O3 126.1(2) 3_665 .
O11 Cs2 Zn1 O3 127.7(2) . .
O4 Cs2 Zn1 O3 50.9(2) 1_455 .
O11 Cs2 Zn1 O3 22.4(2) 3_565 .
O7 Cs2 Zn1 O3 8.3(2) 2_545 .
O3 Cs2 Zn1 O1 132.2(3) . .
O13 Cs2 Zn1 O1 40.8(2) 4_565 .
O7 Cs2 Zn1 O1 48.63(18) 4_565 .
O14 Cs2 Zn1 O1 -56.14(17) . .
O4 Cs2 Zn1 O1 -101.7(2) 3_665 .
O11 Cs2 Zn1 O1 -100.10(18) . .
O4 Cs2 Zn1 O1 -176.92(17) 1_455 .
O11 Cs2 Zn1 O1 154.61(18) 3_565 .
O7 Cs2 Zn1 O1 140.54(17) 2_545 .
O3 Cs2 Zn1 O4 53.4(5) . 2_645
O1 Cs2 Zn1 O4 -78.8(5) . 2_645
O13 Cs2 Zn1 O4 -38.0(5) 4_565 2_645
O7 Cs2 Zn1 O4 -30.1(5) 4_565 2_645
O14 Cs2 Zn1 O4 -134.9(5) . 2_645
O4 Cs2 Zn1 O4 179.5(6) 3_665 2_645
O11 Cs2 Zn1 O4 -178.9(5) . 2_645
O4 Cs2 Zn1 O4 104.3(4) 1_455 2_645
O11 Cs2 Zn1 O4 75.8(5) 3_565 2_645
O7 Cs2 Zn1 O4 61.8(5) 2_545 2_645
O3 Cs2 Zn1 O13 -116.6(2) . .
O1 Cs2 Zn1 O13 111.2(2) . .
O13 Cs2 Zn1 O13 152.0(3) 4_565 .
O7 Cs2 Zn1 O13 159.81(17) 4_565 .
O14 Cs2 Zn1 O13 55.04(17) . .
O4 Cs2 Zn1 O13 9.5(2) 3_665 .
O11 Cs2 Zn1 O13 11.07(17) . .
O4 Cs2 Zn1 O13 -65.74(17) 1_455 .
O11 Cs2 Zn1 O13 -94.21(17) 3_565 .
O7 Cs2 Zn1 O13 -108.29(17) 2_545 .
O3 Cs2 Zn1 Cs2 -100.68(19) . 4_566
O1 Cs2 Zn1 Cs2 127.10(17) . 4_566
O13 Cs2 Zn1 Cs2 167.91(18) 4_565 4_566
O7 Cs2 Zn1 Cs2 175.74(8) 4_565 4_566
O14 Cs2 Zn1 Cs2 70.97(8) . 4_566
O4 Cs2 Zn1 Cs2 25.41(18) 3_665 4_566
O11 Cs2 Zn1 Cs2 27.00(9) . 4_566
O4 Cs2 Zn1 Cs2 -49.82(8) 1_455 4_566
O11 Cs2 Zn1 Cs2 -78.28(9) 3_565 4_566
O7 Cs2 Zn1 Cs2 -92.36(7) 2_545 4_566
O8 Cs1 Zn2 O12 43.4(2) . .
O6 Cs1 Zn2 O12 89.73(19) . .
O5 Cs1 Zn2 O12 -56.62(19) 2_655 .
O10 Cs1 Zn2 O12 -109.28(19) 2_655 .
O6 Cs1 Zn2 O12 -169.21(19) 2_655 .
O14 Cs1 Zn2 O12 113.0(2) . .
O10 Cs1 Zn2 O12 145.23(19) . .
O9 Cs1 Zn2 O12 -124.6(2) 1_565 .
O2 Cs1 Zn2 O12 -141.6(2) 2_655 .
O9 Cs1 Zn2 O12 162.5(2) 2_655 .
O7 Cs1 Zn2 O12 -13.27(19) . .
O8 Cs1 Zn2 O11 -37.4(8) . .
O6 Cs1 Zn2 O11 9.0(8) . .
O5 Cs1 Zn2 O11 -137.3(8) 2_655 .
O10 Cs1 Zn2 O11 170.0(8) 2_655 .
O6 Cs1 Zn2 O11 110.1(8) 2_655 .
O14 Cs1 Zn2 O11 32.2(8) . .
O10 Cs1 Zn2 O11 64.5(8) . .
O9 Cs1 Zn2 O11 154.7(8) 1_565 .
O2 Cs1 Zn2 O11 137.7(8) 2_655 .
O12 Cs1 Zn2 O11 -80.7(8) . .
O9 Cs1 Zn2 O11 81.8(8) 2_655 .
O7 Cs1 Zn2 O11 -94.0(8) . .
O8 Cs1 Zn2 O14 -69.60(18) . .
O6 Cs1 Zn2 O14 -23.23(16) . .
O5 Cs1 Zn2 O14 -169.57(16) 2_655 .
O10 Cs1 Zn2 O14 137.77(16) 2_655 .
O6 Cs1 Zn2 O14 77.83(16) 2_655 .
O10 Cs1 Zn2 O14 32.27(16) . .
O9 Cs1 Zn2 O14 122.5(2) 1_565 .
O2 Cs1 Zn2 O14 105.45(17) 2_655 .
O12 Cs1 Zn2 O14 -113.0(2) . .
O9 Cs1 Zn2 O14 49.56(17) 2_655 .
O7 Cs1 Zn2 O14 -126.23(16) . .
O8 Cs1 Zn2 O9 167.92(17) . 1_565
O6 Cs1 Zn2 O9 -145.71(15) . 1_565
O5 Cs1 Zn2 O9 67.94(15) 2_655 1_565
O10 Cs1 Zn2 O9 15.28(15) 2_655 1_565
O6 Cs1 Zn2 O9 -44.65(15) 2_655 1_565
O14 Cs1 Zn2 O9 -122.5(2) . 1_565
O10 Cs1 Zn2 O9 -90.21(15) . 1_565
O2 Cs1 Zn2 O9 -17.03(16) 2_655 1_565
O12 Cs1 Zn2 O9 124.6(2) . 1_565
O9 Cs1 Zn2 O9 -72.92(11) 2_655 1_565
O7 Cs1 Zn2 O9 111.29(15) . 1_565
O8 Cs1 Zn2 Cs2 -28.87(12) . .
O6 Cs1 Zn2 Cs2 17.50(8) . .
O5 Cs1 Zn2 Cs2 -128.85(8) 2_655 .
O10 Cs1 Zn2 Cs2 178.49(8) 2_655 .
O6 Cs1 Zn2 Cs2 118.56(7) 2_655 .
O14 Cs1 Zn2 Cs2 40.73(14) . .
O10 Cs1 Zn2 Cs2 73.00(8) . .
O9 Cs1 Zn2 Cs2 163.21(14) 1_565 .
O2 Cs1 Zn2 Cs2 146.18(8) 2_655 .
O12 Cs1 Zn2 Cs2 -72.23(18) . .
O9 Cs1 Zn2 Cs2 90.29(9) 2_655 .
O7 Cs1 Zn2 Cs2 -85.50(7) . .
O3 Cs2 Zn2 O12 -17.7(2) . .
O1 Cs2 Zn2 O12 -67.71(19) . .
O13 Cs2 Zn2 O12 170.9(2) 4_565 .
O7 Cs2 Zn2 O12 -140.1(2) 4_565 .
O14 Cs2 Zn2 O12 -109.2(2) . .
O4 Cs2 Zn2 O12 135.64(19) 3_665 .
O11 Cs2 Zn2 O12 115.7(2) . .
O4 Cs2 Zn2 O12 41.13(19) 1_455 .
O11 Cs2 Zn2 O12 70.37(19) 3_565 .
O7 Cs2 Zn2 O12 23.53(19) 2_545 .
Zn1 Cs2 Zn2 O12 -36.84(17) . .
O3 Cs2 Zn2 O11 -133.38(17) . .
O1 Cs2 Zn2 O11 176.64(16) . .
O13 Cs2 Zn2 O11 55.29(17) 4_565 .
O7 Cs2 Zn2 O11 104.24(17) 4_565 .
O14 Cs2 Zn2 O11 135.2(2) . .
O4 Cs2 Zn2 O11 19.99(16) 3_665 .
O4 Cs2 Zn2 O11 -74.52(16) 1_455 .
O11 Cs2 Zn2 O11 -45.3(2) 3_565 .
O7 Cs2 Zn2 O11 -92.13(16) 2_545 .
Zn1 Cs2 Zn2 O11 -152.49(14) . .
O3 Cs2 Zn2 O14 91.45(18) . .
O1 Cs2 Zn2 O14 41.46(17) . .
O13 Cs2 Zn2 O14 -79.89(18) 4_565 .
O7 Cs2 Zn2 O14 -30.93(18) 4_565 .
O4 Cs2 Zn2 O14 -115.19(17) 3_665 .
O11 Cs2 Zn2 O14 -135.2(2) . .
O4 Cs2 Zn2 O14 150.31(17) 1_455 .
O11 Cs2 Zn2 O14 179.54(17) 3_565 .
O7 Cs2 Zn2 O14 132.70(17) 2_545 .
Zn1 Cs2 Zn2 O14 72.34(15) . .
O3 Cs2 Zn2 O9 118.4(4) . 1_565
O1 Cs2 Zn2 O9 68.4(4) . 1_565
O13 Cs2 Zn2 O9 -52.9(4) 4_565 1_565
O7 Cs2 Zn2 O9 -4.0(4) 4_565 1_565
O14 Cs2 Zn2 O9 27.0(5) . 1_565
O4 Cs2 Zn2 O9 -88.2(4) 3_665 1_565
O11 Cs2 Zn2 O9 -108.2(5) . 1_565
O4 Cs2 Zn2 O9 177.3(4) 1_455 1_565
O11 Cs2 Zn2 O9 -153.5(4) 3_565 1_565
O7 Cs2 Zn2 O9 159.7(4) 2_545 1_565
Zn1 Cs2 Zn2 O9 99.3(4) . 1_565
O3 Cs2 Zn2 Cs1 48.19(9) . .
O1 Cs2 Zn2 Cs1 -1.80(8) . .
O13 Cs2 Zn2 Cs1 -123.15(10) 4_565 .
O7 Cs2 Zn2 Cs1 -74.19(10) 4_565 .
O14 Cs2 Zn2 Cs1 -43.26(15) . .
O4 Cs2 Zn2 Cs1 -158.45(8) 3_665 .
O11 Cs2 Zn2 Cs1 -178.44(15) . .
O4 Cs2 Zn2 Cs1 107.04(7) 1_455 .
O11 Cs2 Zn2 Cs1 136.28(7) 3_565 .
O7 Cs2 Zn2 Cs1 89.44(8) 2_545 .
Zn1 Cs2 Zn2 Cs1 29.07(2) . .
O3 Cs2 P4 O9 82.7(2) . .
O1 Cs2 P4 O9 86.5(3) . .
O13 Cs2 P4 O9 -52.5(2) 4_565 .
O7 Cs2 P4 O9 -21.0(2) 4_565 .
O14 Cs2 P4 O9 -147.5(2) . .
O4 Cs2 P4 O9 -113.5(2) 3_665 .
O11 Cs2 P4 O9 -154.0(2) . .
O4 Cs2 P4 O9 116.3(2) 1_455 .
O11 Cs2 P4 O9 67.9(2) 3_565 .
O7 Cs2 P4 O9 70.8(2) 2_545 .
Zn1 Cs2 P4 O9 102.14(19) . .
O3 Cs2 P4 O6 -87.4(2) . .
O1 Cs2 P4 O6 -83.6(3) . .
O13 Cs2 P4 O6 137.4(2) 4_565 .
O7 Cs2 P4 O6 168.9(2) 4_565 .
O14 Cs2 P4 O6 42.5(2) . .
O4 Cs2 P4 O6 76.4(2) 3_665 .
O11 Cs2 P4 O6 35.9(2) . .
O4 Cs2 P4 O6 -53.7(2) 1_455 .
O11 Cs2 P4 O6 -102.2(2) 3_565 .
O7 Cs2 P4 O6 -99.3(2) 2_545 .
Zn1 Cs2 P4 O6 -67.9(2) . .
O3 Cs2 P4 O1 -3.8(3) . .
O13 Cs2 P4 O1 -139.0(3) 4_565 .
O7 Cs2 P4 O1 -107.5(3) 4_565 .
O14 Cs2 P4 O1 126.1(3) . .
O4 Cs2 P4 O1 160.0(3) 3_665 .
O11 Cs2 P4 O1 119.5(3) . .
O4 Cs2 P4 O1 29.9(3) 1_455 .
O11 Cs2 P4 O1 -18.6(3) 3_565 .
O7 Cs2 P4 O1 -15.7(3) 2_545 .
Zn1 Cs2 P4 O1 15.7(3) . .
O3 Cs2 P4 O2 176.25(18) . .
O1 Cs2 P4 O2 -180.0(3) . .
O13 Cs2 P4 O2 41.06(18) 4_565 .
O7 Cs2 P4 O2 72.56(17) 4_565 .
O14 Cs2 P4 O2 -53.88(18) . .
O4 Cs2 P4 O2 -19.93(18) 3_665 .
O11 Cs2 P4 O2 -60.44(17) . .
O4 Cs2 P4 O2 -150.08(17) 1_455 .
O11 Cs2 P4 O2 161.5(2) 3_565 .
O7 Cs2 P4 O2 164.34(16) 2_545 .
Zn1 Cs2 P4 O2 -164.28(16) . .
O3 Cs2 P4 Mg2 65.24(10) . 1_545
O1 Cs2 P4 Mg2 69.0(3) . 1_545
O13 Cs2 P4 Mg2 -69.95(10) 4_565 1_545
O7 Cs2 P4 Mg2 -38.45(8) 4_565 1_545
O14 Cs2 P4 Mg2 -164.89(11) . 1_545
O4 Cs2 P4 Mg2 -130.95(9) 3_665 1_545
O11 Cs2 P4 Mg2 -171.46(7) . 1_545
O4 Cs2 P4 Mg2 98.91(9) 1_455 1_545
O11 Cs2 P4 Mg2 50.45(15) 3_565 1_545
O7 Cs2 P4 Mg2 53.33(7) 2_545 1_545
Zn1 Cs2 P4 Mg2 84.70(4) . 1_545
O3 Cs2 P4 Cs1 -176.87(11) . 2_645
O1 Cs2 P4 Cs1 -173.1(3) . 2_645
O13 Cs2 P4 Cs1 47.94(11) 4_565 2_645
O7 Cs2 P4 Cs1 79.43(9) 4_565 2_645
O14 Cs2 P4 Cs1 -47.00(11) . 2_645
O4 Cs2 P4 Cs1 -13.06(11) 3_665 2_645
O11 Cs2 P4 Cs1 -53.57(9) . 2_645
O4 Cs2 P4 Cs1 -143.20(9) 1_455 2_645
O11 Cs2 P4 Cs1 168.34(14) 3_565 2_645
O7 Cs2 P4 Cs1 171.21(8) 2_545 2_645
Zn1 Cs2 P4 Cs1 -157.41(7) . 2_645
O8 Cs1 P3 O14 112.3(2) . .
O6 Cs1 P3 O14 110.2(2) . .
O5 Cs1 P3 O14 -25.4(2) 2_655 .
O10 Cs1 P3 O14 -97.0(2) 2_655 .
O6 Cs1 P3 O14 -133.8(2) 2_655 .
O10 Cs1 P3 O14 -152.6(3) . .
O9 Cs1 P3 O14 -53.1(2) 1_565 .
O2 Cs1 P3 O14 -146.4(2) 2_655 .
O12 Cs1 P3 O14 4.3(2) . .
O9 Cs1 P3 O14 -174.9(2) 2_655 .
O7 Cs1 P3 O14 18.7(2) . .
O8 Cs1 P3 O10 -95.1(2) . .
O6 Cs1 P3 O10 -97.2(2) . .
O5 Cs1 P3 O10 127.2(2) 2_655 .
O10 Cs1 P3 O10 55.61(19) 2_655 .
O6 Cs1 P3 O10 18.7(2) 2_655 .
O14 Cs1 P3 O10 152.6(3) . .
O9 Cs1 P3 O10 99.4(2) 1_565 .
O2 Cs1 P3 O10 6.2(2) 2_655 .
O12 Cs1 P3 O10 156.9(2) . .
O9 Cs1 P3 O10 -22.4(2) 2_655 .
O7 Cs1 P3 O10 171.3(2) . .
O8 Cs1 P3 O8 -173.8(6) . 4_565
O6 Cs1 P3 O8 -176.0(5) . 4_565
O5 Cs1 P3 O8 48.4(5) 2_655 4_565
O10 Cs1 P3 O8 -23.1(5) 2_655 4_565
O6 Cs1 P3 O8 -60.0(5) 2_655 4_565
O14 Cs1 P3 O8 73.8(5) . 4_565
O10 Cs1 P3 O8 -78.7(5) . 4_565
O9 Cs1 P3 O8 20.7(5) 1_565 4_565
O2 Cs1 P3 O8 -72.5(5) 2_655 4_565
O12 Cs1 P3 O8 78.2(5) . 4_565
O9 Cs1 P3 O8 -101.1(5) 2_655 4_565
O7 Cs1 P3 O8 92.6(5) . 4_565
O8 Cs1 P3 O2 7.78(17) . .
O6 Cs1 P3 O2 5.62(17) . .
O5 Cs1 P3 O2 -129.96(17) 2_655 .
O10 Cs1 P3 O2 158.49(16) 2_655 .
O6 Cs1 P3 O2 121.62(16) 2_655 .
O14 Cs1 P3 O2 -104.6(2) . .
O10 Cs1 P3 O2 102.9(2) . .
O9 Cs1 P3 O2 -157.71(16) 1_565 .
O2 Cs1 P3 O2 109.07(16) 2_655 .
O12 Cs1 P3 O2 -100.22(17) . .
O9 Cs1 P3 O2 80.51(16) 2_655 .
O7 Cs1 P3 O2 -85.83(16) . .
O8 Cs1 P3 Cs1 -48.13(9) . 2_645
O6 Cs1 P3 Cs1 -50.28(9) . 2_645
O5 Cs1 P3 Cs1 174.13(9) 2_655 2_645
O10 Cs1 P3 Cs1 102.58(9) 2_655 2_645
O6 Cs1 P3 Cs1 65.72(7) 2_655 2_645
O14 Cs1 P3 Cs1 -160.5(2) . 2_645
O10 Cs1 P3 Cs1 47.0(2) . 2_645
O9 Cs1 P3 Cs1 146.39(8) 1_565 2_645
O2 Cs1 P3 Cs1 53.17(8) 2_655 2_645
O12 Cs1 P3 Cs1 -156.12(9) . 2_645
O9 Cs1 P3 Cs1 24.61(7) 2_655 2_645
O7 Cs1 P3 Cs1 -141.73(7) . 2_645
O8 Cs1 P3 Cs2 83.73(10) . .
O6 Cs1 P3 Cs2 81.58(10) . .
O5 Cs1 P3 Cs2 -54.01(10) 2_655 .
O10 Cs1 P3 Cs2 -125.56(9) 2_655 .
O6 Cs1 P3 Cs2 -162.42(8) 2_655 .
O14 Cs1 P3 Cs2 -28.6(2) . .
O10 Cs1 P3 Cs2 178.8(2) . .
O9 Cs1 P3 Cs2 -81.75(8) 1_565 .
O2 Cs1 P3 Cs2 -174.97(7) 2_655 .
O12 Cs1 P3 Cs2 -24.26(9) . .
O9 Cs1 P3 Cs2 156.47(7) 2_655 .
O7 Cs1 P3 Cs2 -9.87(7) . .
O8 Cs1 P3 Cs1 -20.9(2) . 4_565
O6 Cs1 P3 Cs1 -23.01(18) . 4_565
O5 Cs1 P3 Cs1 -158.60(18) 2_655 4_565
O10 Cs1 P3 Cs1 129.85(18) 2_655 4_565
O6 Cs1 P3 Cs1 92.99(18) 2_655 4_565
O14 Cs1 P3 Cs1 -133.2(3) . 4_565
O10 Cs1 P3 Cs1 74.2(3) . 4_565
O9 Cs1 P3 Cs1 173.66(19) 1_565 4_565
O2 Cs1 P3 Cs1 80.44(19) 2_655 4_565
O12 Cs1 P3 Cs1 -128.85(19) . 4_565
O9 Cs1 P3 Cs1 51.88(18) 2_655 4_565
O7 Cs1 P3 Cs1 -114.46(18) . 4_565
O3 Cs2 P3 O14 -78.1(2) . .
O1 Cs2 P3 O14 -92.5(2) . .
O13 Cs2 P3 O14 139.3(2) 4_565 .
O7 Cs2 P3 O14 -176.6(2) 4_565 .
O4 Cs2 P3 O14 83.7(2) 3_665 .
O11 Cs2 P3 O14 43.3(2) . .
O4 Cs2 P3 O14 -9.5(3) 1_455 .
O11 Cs2 P3 O14 61.7(4) 3_565 .
O7 Cs2 P3 O14 -79.0(3) 2_545 .
Zn1 Cs2 P3 O14 -71.7(2) . .
O3 Cs2 P3 O10 -43.5(6) . .
O1 Cs2 P3 O10 -57.9(6) . .
O13 Cs2 P3 O10 173.9(6) 4_565 .
O7 Cs2 P3 O10 -142.0(6) 4_565 .
O14 Cs2 P3 O10 34.6(6) . .
O4 Cs2 P3 O10 118.4(6) 3_665 .
O11 Cs2 P3 O10 77.9(6) . .
O4 Cs2 P3 O10 25.2(6) 1_455 .
O11 Cs2 P3 O10 96.4(6) 3_565 .
O7 Cs2 P3 O10 -44.3(6) 2_545 .
Zn1 Cs2 P3 O10 -37.1(6) . .
O3 Cs2 P3 O8 154.63(19) . 4_565
O1 Cs2 P3 O8 140.2(2) . 4_565
O13 Cs2 P3 O8 12.02(19) 4_565 4_565
O7 Cs2 P3 O8 56.10(18) 4_565 4_565
O14 Cs2 P3 O8 -127.3(3) . 4_565
O4 Cs2 P3 O8 -43.55(18) 3_665 4_565
O11 Cs2 P3 O8 -83.96(18) . 4_565
O4 Cs2 P3 O8 -136.73(19) 1_455 4_565
O11 Cs2 P3 O8 -65.5(3) 3_565 4_565
O7 Cs2 P3 O8 153.8(2) 2_545 4_565
Zn1 Cs2 P3 O8 161.02(17) . 4_565
O3 Cs2 P3 O2 49.35(17) . .
O1 Cs2 P3 O2 34.92(17) . .
O13 Cs2 P3 O2 -93.26(16) 4_565 .
O7 Cs2 P3 O2 -49.17(15) 4_565 .
O14 Cs2 P3 O2 127.5(3) . .
O4 Cs2 P3 O2 -148.82(15) 3_665 .
O11 Cs2 P3 O2 170.76(16) . .
O4 Cs2 P3 O2 117.99(17) 1_455 .
O11 Cs2 P3 O2 -170.8(3) 3_565 .
O7 Cs2 P3 O2 48.5(2) 2_545 .
Zn1 Cs2 P3 O2 55.75(14) . .
O3 Cs2 P3 Cs1 -46.60(11) . .
O1 Cs2 P3 Cs1 -61.04(10) . .
O13 Cs2 P3 Cs1 170.79(9) 4_565 .
O7 Cs2 P3 Cs1 -145.13(7) 4_565 .
O14 Cs2 P3 Cs1 31.5(2) . .
O4 Cs2 P3 Cs1 115.23(7) 3_665 .
O11 Cs2 P3 Cs1 74.81(7) . .
O4 Cs2 P3 Cs1 22.04(11) 1_455 .
O11 Cs2 P3 Cs1 93.3(3) 3_565 .
O7 Cs2 P3 Cs1 -47.47(14) 2_545 .
Zn1 Cs2 P3 Cs1 -40.20(3) . .
O3 Cs2 P3 Cs1 40.37(12) . 2_645
O1 Cs2 P3 Cs1 25.93(10) . 2_645
O13 Cs2 P3 Cs1 -102.25(9) 4_565 2_645
O7 Cs2 P3 Cs1 -58.16(8) 4_565 2_645
O14 Cs2 P3 Cs1 118.5(2) . 2_645
O4 Cs2 P3 Cs1 -157.81(8) 3_665 2_645
O11 Cs2 P3 Cs1 161.78(8) . 2_645
O4 Cs2 P3 Cs1 109.00(11) 1_455 2_645
O11 Cs2 P3 Cs1 -179.8(3) 3_565 2_645
O7 Cs2 P3 Cs1 39.50(15) 2_545 2_645
Zn1 Cs2 P3 Cs1 46.76(5) . 2_645
O3 Cs2 P3 Cs1 121.01(10) . 4_565
O1 Cs2 P3 Cs1 106.57(10) . 4_565
O13 Cs2 P3 Cs1 -21.60(8) 4_565 4_565
O7 Cs2 P3 Cs1 22.49(7) 4_565 4_565
O14 Cs2 P3 Cs1 -160.9(2) . 4_565
O4 Cs2 P3 Cs1 -77.16(7) 3_665 4_565
O11 Cs2 P3 Cs1 -117.58(7) . 4_565
O4 Cs2 P3 Cs1 -170.35(10) 1_455 4_565
O11 Cs2 P3 Cs1 -99.1(3) 3_565 4_565
O7 Cs2 P3 Cs1 120.15(14) 2_545 4_565
Zn1 Cs2 P3 Cs1 127.41(2) . 4_565
O8 Cs1 P2 O12 -163.6(2) . .
O6 Cs1 P2 O12 -103.2(2) . .
O5 Cs1 P2 O12 87.7(3) 2_655 .
O10 Cs1 P2 O12 74.8(3) 2_655 .
O6 Cs1 P2 O12 1.9(3) 2_655 .
O14 Cs1 P2 O12 -40.6(2) . .
O10 Cs1 P2 O12 -47.1(2) . .
O9 Cs1 P2 O12 16.4(2) 1_565 .
O2 Cs1 P2 O12 104.6(3) 2_655 .
O9 Cs1 P2 O12 -115.8(3) 2_655 .
O7 Cs1 P2 O12 123.9(3) . .
O8 Cs1 P2 O3 115.7(11) . 2
O6 Cs1 P2 O3 176.1(11) . 2
O5 Cs1 P2 O3 7.0(11) 2_655 2
O10 Cs1 P2 O3 -5.9(11) 2_655 2
O6 Cs1 P2 O3 -78.8(11) 2_655 2
O14 Cs1 P2 O3 -121.3(11) . 2
O10 Cs1 P2 O3 -127.8(11) . 2
O9 Cs1 P2 O3 -64.3(11) 1_565 2
O2 Cs1 P2 O3 23.9(11) 2_655 2
O12 Cs1 P2 O3 -80.7(11) . 2
O9 Cs1 P2 O3 163.5(11) 2_655 2
O7 Cs1 P2 O3 43.2(11) . 2
O8 Cs1 P2 O13 -36.5(2) . .
O6 Cs1 P2 O13 23.8(2) . .
O5 Cs1 P2 O13 -145.3(2) 2_655 .
O10 Cs1 P2 O13 -158.1(2) 2_655 .
O6 Cs1 P2 O13 128.9(2) 2_655 .
O14 Cs1 P2 O13 86.4(2) . .
O10 Cs1 P2 O13 80.0(2) . .
O9 Cs1 P2 O13 143.4(2) 1_565 .
O2 Cs1 P2 O13 -128.4(2) 2_655 .
O12 Cs1 P2 O13 127.0(3) . .
O9 Cs1 P2 O13 11.2(3) 2_655 .
O7 Cs1 P2 O13 -109.1(2) . .
O8 Cs1 P2 O7 72.54(17) . .
O6 Cs1 P2 O7 132.86(17) . .
O5 Cs1 P2 O7 -36.23(18) 2_655 .
O10 Cs1 P2 O7 -49.07(18) 2_655 .
O6 Cs1 P2 O7 -122.0(2) 2_655 .
O14 Cs1 P2 O7 -164.53(18) . .
O10 Cs1 P2 O7 -170.97(17) . .
O9 Cs1 P2 O7 -107.54(17) 1_565 .
O2 Cs1 P2 O7 -19.3(2) 2_655 .
O12 Cs1 P2 O7 -123.9(3) . .
O9 Cs1 P2 O7 120.3(3) 2_655 .
O8 Cs1 P2 Cs2 15.78(7) . 4_566
O6 Cs1 P2 Cs2 76.11(7) . 4_566
O5 Cs1 P2 Cs2 -92.98(10) 2_655 4_566
O10 Cs1 P2 Cs2 -105.82(9) 2_655 4_566
O6 Cs1 P2 Cs2 -178.80(13) 2_655 4_566
O14 Cs1 P2 Cs2 138.72(8) . 4_566
O10 Cs1 P2 Cs2 132.28(8) . 4_566
O9 Cs1 P2 Cs2 -164.30(7) 1_565 4_566
O2 Cs1 P2 Cs2 -76.09(16) 2_655 4_566
O12 Cs1 P2 Cs2 179.3(2) . 4_566
O9 Cs1 P2 Cs2 63.5(2) 2_655 4_566
O7 Cs1 P2 Cs2 -56.75(15) . 4_566
O8 Cs1 P2 Cs2 79.89(9) . 2
O6 Cs1 P2 Cs2 140.21(8) . 2
O5 Cs1 P2 Cs2 -28.88(11) 2_655 2
O10 Cs1 P2 Cs2 -41.72(11) 2_655 2
O6 Cs1 P2 Cs2 -114.70(14) 2_655 2
O14 Cs1 P2 Cs2 -157.18(10) . 2
O10 Cs1 P2 Cs2 -163.62(9) . 2
O9 Cs1 P2 Cs2 -100.19(8) 1_565 2
O2 Cs1 P2 Cs2 -11.99(17) 2_655 2
O12 Cs1 P2 Cs2 -116.6(2) . 2
O9 Cs1 P2 Cs2 127.6(2) 2_655 2
O7 Cs1 P2 Cs2 7.35(15) . 2
O9 P4 O1 Zn1 101.3(4) . .
O6 P4 O1 Zn1 -28.0(5) . .
O2 P4 O1 Zn1 -146.0(4) . .
Mg2 P4 O1 Zn1 107.1(4) 1_545 .
Cs1 P4 O1 Zn1 -101.1(14) 2_645 .
Cs2 P4 O1 Zn1 -146.0(6) . .
O9 P4 O1 Cs2 -112.7(3) . .
O6 P4 O1 Cs2 118.1(3) . .
O2 P4 O1 Cs2 0.0(3) . .
Mg2 P4 O1 Cs2 -106.9(2) 1_545 .
Cs1 P4 O1 Cs2 45.0(17) 2_645 .
O3 Zn1 O1 P4 -169.1(4) . .
O4 Zn1 O1 P4 -45.7(5) 2_645 .
O13 Zn1 O1 P4 72.7(4) . .
Cs2 Zn1 O1 P4 152.8(5) . .
Cs2 Zn1 O1 P4 22.8(5) 4_566 .
O3 Zn1 O1 Cs2 38.1(2) . .
O4 Zn1 O1 Cs2 161.48(16) 2_645 .
O13 Zn1 O1 Cs2 -80.10(19) . .
Cs2 Zn1 O1 Cs2 -129.98(12) 4_566 .
O3 Cs2 O1 P4 175.6(3) . .
O13 Cs2 O1 P4 46.7(3) 4_565 .
O7 Cs2 O1 P4 69.8(3) 4_565 .
O14 Cs2 O1 P4 -44.7(3) . .
O4 Cs2 O1 P4 -27.3(4) 3_665 .
O11 Cs2 O1 P4 -65.5(3) . .
O4 Cs2 O1 P4 -154.1(3) 1_455 .
O11 Cs2 O1 P4 167.6(2) 3_565 .
O7 Cs2 O1 P4 165.4(3) 2_545 .
Zn1 Cs2 O1 P4 -157.3(4) . .
O3 Cs2 O1 Zn1 -27.14(15) . .
O13 Cs2 O1 Zn1 -156.01(14) 4_565 .
O7 Cs2 O1 Zn1 -132.92(16) 4_565 .
O14 Cs2 O1 Zn1 112.56(18) . .
O4 Cs2 O1 Zn1 129.99(16) 3_665 .
O11 Cs2 O1 Zn1 91.78(16) . .
O4 Cs2 O1 Zn1 3.18(18) 1_455 .
O11 Cs2 O1 Zn1 -35.1(2) 3_565 .
O7 Cs2 O1 Zn1 -37.32(16) 2_545 .
O9 P4 O2 P3 -163.3(3) . .
O6 P4 O2 P3 -44.3(4) . .
O1 P4 O2 P3 78.2(4) . .
Mg2 P4 O2 P3 160.4(3) 1_545 .
Cs1 P4 O2 P3 -96.7(3) 2_645 .
Cs2 P4 O2 P3 78.3(3) . .
O9 P4 O2 Cs1 -66.54(18) . 2_645
O6 P4 O2 Cs1 52.4(2) . 2_645
O1 P4 O2 Cs1 174.98(19) . 2_645
Mg2 P4 O2 Cs1 -102.82(8) 1_545 2_645
Cs2 P4 O2 Cs1 175.01(10) . 2_645
O14 P3 O2 P4 -40.9(4) . .
O10 P3 O2 P4 79.3(4) . .
O8 P3 O2 P4 -160.8(3) 4_565 .
Cs1 P3 O2 P4 18.6(3) . .
Cs1 P3 O2 P4 91.1(3) 2_645 .
Cs2 P3 O2 P4 -81.2(3) . .
Cs1 P3 O2 P4 -167.8(3) 4_565 .
O14 P3 O2 Cs1 -132.0(2) . 2_645
O10 P3 O2 Cs1 -11.8(2) . 2_645
O8 P3 O2 Cs1 108.1(2) 4_565 2_645
Cs1 P3 O2 Cs1 -72.52(9) . 2_645
Cs2 P3 O2 Cs1 -172.29(11) . 2_645
Cs1 P3 O2 Cs1 101.06(10) 4_565 2_645
O1 Zn1 O3 P2 157.1(5) . 2_545
O4 Zn1 O3 P2 30.1(6) 2_645 2_545
O13 Zn1 O3 P2 -87.9(6) . 2_545
Cs2 Zn1 O3 P2 -164.3(7) . 2_545
Cs2 Zn1 O3 P2 -32.2(6) 4_566 2_545
O1 Zn1 O3 Cs2 -38.62(19) . .
O4 Zn1 O3 Cs2 -165.59(15) 2_645 .
O13 Zn1 O3 Cs2 76.3(2) . .
Cs2 Zn1 O3 Cs2 132.03(8) 4_566 .
O1 Cs2 O3 P2 -163.7(4) . 2_545
O13 Cs2 O3 P2 -62.6(4) 4_565 2_545
O7 Cs2 O3 P2 -88.3(3) 4_565 2_545
O14 Cs2 O3 P2 160.6(3) . 2_545
O4 Cs2 O3 P2 48.2(5) 3_665 2_545
O11 Cs2 O3 P2 102.6(3) . 2_545
O4 Cs2 O3 P2 49.6(3) 1_455 2_545
O11 Cs2 O3 P2 10.5(3) 3_565 2_545
O7 Cs2 O3 P2 0.9(2) 2_545 2_545
Zn1 Cs2 O3 P2 169.0(5) . 2_545
O1 Cs2 O3 Zn1 27.29(15) . .
O13 Cs2 O3 Zn1 128.38(18) 4_565 .
O7 Cs2 O3 Zn1 102.75(17) 4_565 .
O14 Cs2 O3 Zn1 -8.4(2) . .
O4 Cs2 O3 Zn1 -120.8(2) 3_665 .
O11 Cs2 O3 Zn1 -66.4(2) . .
O4 Cs2 O3 Zn1 -119.4(2) 1_455 .
O11 Cs2 O3 Zn1 -158.45(19) 3_565 .
O7 Cs2 O3 Zn1 -168.1(3) 2_545 .
O5 P1 O4 Mg1 14.6(5) . 2_655
O11 P1 O4 Mg1 144.2(4) 3_665 2_655
O7 P1 O4 Mg1 -103.5(4) 2_645 2_655
Mg2 P1 O4 Mg1 118.3(4) 3_665 2_655
Cs2 P1 O4 Mg1 -162.7(5) 1_655 2_655
Cs2 P1 O4 Mg1 110.9(4) 3_665 2_655
Cs1 P1 O4 Mg1 -32.6(5) 2_645 2_655
O5 P1 O4 Zn1 14.6(5) . 2_655
O11 P1 O4 Zn1 144.2(4) 3_665 2_655
O7 P1 O4 Zn1 -103.5(4) 2_645 2_655
Mg2 P1 O4 Zn1 118.3(4) 3_665 2_655
Cs2 P1 O4 Zn1 -162.7(5) 1_655 2_655
Cs2 P1 O4 Zn1 110.9(4) 3_665 2_655
Cs1 P1 O4 Zn1 -32.6(5) 2_645 2_655
O5 P1 O4 Cs2 -96.4(2) . 3_665
O11 P1 O4 Cs2 33.3(2) 3_665 3_665
O7 P1 O4 Cs2 145.56(18) 2_645 3_665
Mg2 P1 O4 Cs2 7.4(2) 3_665 3_665
Cs2 P1 O4 Cs2 86.42(12) 1_655 3_665
Cs1 P1 O4 Cs2 -143.53(9) 2_645 3_665
O5 P1 O4 Cs2 177.2(2) . 1_655
O11 P1 O4 Cs2 -53.2(2) 3_665 1_655
O7 P1 O4 Cs2 59.1(2) 2_645 1_655
Mg2 P1 O4 Cs2 -79.03(17) 3_665 1_655
Cs2 P1 O4 Cs2 -86.42(12) 3_665 1_655
Cs1 P1 O4 Cs2 130.05(11) 2_645 1_655
O4 P1 O5 Zn3 46.1(6) . .
O11 P1 O5 Zn3 -81.7(6) 3_665 .
O7 P1 O5 Zn3 165.5(5) 2_645 .
Mg2 P1 O5 Zn3 -80.3(5) 3_665 .
Cs2 P1 O5 Zn3 88(3) 1_655 .
Cs2 P1 O5 Zn3 -17.0(5) 3_665 .
Cs1 P1 O5 Zn3 165.6(7) 2_645 .
O4 P1 O5 Cs1 -119.5(3) . 2_645
O11 P1 O5 Cs1 112.8(3) 3_665 2_645
O7 P1 O5 Cs1 -0.1(3) 2_645 2_645
Mg2 P1 O5 Cs1 114.1(2) 3_665 2_645
Cs2 P1 O5 Cs1 -77(3) 1_655 2_645
Cs2 P1 O5 Cs1 177.41(14) 3_665 2_645
O10 Zn3 O5 P1 168.1(5) . .
O8 Zn3 O5 P1 41.1(6) 2_655 .
O6 Zn3 O5 P1 -79.4(5) 2_655 .
Cs1 Zn3 O5 P1 -20.8(6) 2_655 .
Cs1 Zn3 O5 P1 -167.4(6) 2_645 .
Cs1 Zn3 O5 P1 -135.4(4) . .
O10 Zn3 O5 Cs1 -24.50(19) . 2_645
O8 Zn3 O5 Cs1 -151.54(15) 2_655 2_645
O6 Zn3 O5 Cs1 88.02(18) 2_655 2_645
Cs1 Zn3 O5 Cs1 146.63(8) 2_655 2_645
Cs1 Zn3 O5 Cs1 31.9(2) . 2_645
O9 P4 O6 Zn3 -47.5(4) . 2_645
O1 P4 O6 Zn3 81.6(4) . 2_645
O2 P4 O6 Zn3 -160.6(3) . 2_645
Mg2 P4 O6 Zn3 -15.2(5) 1_545 2_645
Cs1 P4 O6 Zn3 -105.4(3) 2_645 2_645
Cs2 P4 O6 Zn3 123.3(2) . 2_645
O9 P4 O6 Cs1 168.9(2) . .
O1 P4 O6 Cs1 -62.0(3) . .
O2 P4 O6 Cs1 55.8(3) . .
Mg2 P4 O6 Cs1 -158.81(11) 1_545 .
Cs1 P4 O6 Cs1 111.0(3) 2_645 .
Cs2 P4 O6 Cs1 -20.3(3) . .
O9 P4 O6 Cs1 57.9(2) . 2_645
O1 P4 O6 Cs1 -172.95(19) . 2_645
O2 P4 O6 Cs1 -55.16(19) . 2_645
Mg2 P4 O6 Cs1 90.2(2) 1_545 2_645
Cs2 P4 O6 Cs1 -131.24(10) . 2_645
O8 Cs1 O6 P4 147.0(3) . .
O5 Cs1 O6 P4 68.9(4) 2_655 .
O10 Cs1 O6 P4 -123.0(3) 2_655 .
O6 Cs1 O6 P4 -97.2(3) 2_655 .
O14 Cs1 O6 P4 -12.1(3) . .
O10 Cs1 O6 P4 -61.1(3) . .
O9 Cs1 O6 P4 -18.2(3) 1_565 .
O2 Cs1 O6 P4 -140.1(3) 2_655 .
O12 Cs1 O6 P4 31.2(3) . .
O9 Cs1 O6 P4 -131.5(3) 2_655 .
O7 Cs1 O6 P4 70.5(3) . .
O8 Cs1 O6 Zn3 -4.91(13) . 2_645
O5 Cs1 O6 Zn3 -83.0(2) 2_655 2_645
O10 Cs1 O6 Zn3 85.1(3) 2_655 2_645
O6 Cs1 O6 Zn3 110.92(15) 2_655 2_645
O14 Cs1 O6 Zn3 -164.04(18) . 2_645
O10 Cs1 O6 Zn3 146.99(18) . 2_645
O9 Cs1 O6 Zn3 -170.06(12) 1_565 2_645
O2 Cs1 O6 Zn3 68.01(16) 2_655 2_645
O12 Cs1 O6 Zn3 -120.72(14) . 2_645
O9 Cs1 O6 Zn3 76.63(14) 2_655 2_645
O7 Cs1 O6 Zn3 -81.40(14) . 2_645
O8 Cs1 O6 Cs1 -107.57(14) . 2_645
O5 Cs1 O6 Cs1 174.33(15) 2_655 2_645
O10 Cs1 O6 Cs1 -17.5(3) 2_655 2_645
O6 Cs1 O6 Cs1 8.27(6) 2_655 2_645
O14 Cs1 O6 Cs1 93.31(12) . 2_645
O10 Cs1 O6 Cs1 44.33(10) . 2_645
O9 Cs1 O6 Cs1 87.28(12) 1_565 2_645
O2 Cs1 O6 Cs1 -34.65(13) 2_655 2_645
O12 Cs1 O6 Cs1 136.62(11) . 2_645
O9 Cs1 O6 Cs1 -26.03(10) 2_655 2_645
O7 Cs1 O6 Cs1 175.94(9) . 2_645
O12 P2 O7 P1 40.2(4) . 2_655
O3 P2 O7 P1 -80.9(4) 2 2_655
O13 P2 O7 P1 160.8(3) . 2_655
Cs2 P2 O7 P1 -165.9(4) 4_566 2_655
Cs1 P2 O7 P1 92.0(3) . 2_655
Cs2 P2 O7 P1 -81.9(3) 2 2_655
O12 P2 O7 Cs2 -153.9(2) . 4_566
O3 P2 O7 Cs2 85.1(2) 2 4_566
O13 P2 O7 Cs2 -33.3(2) . 4_566
Cs1 P2 O7 Cs2 -102.08(11) . 4_566
Cs2 P2 O7 Cs2 84.02(10) 2 4_566
O12 P2 O7 Cs1 -51.8(3) . .
O3 P2 O7 Cs1 -172.9(2) 2 .
O13 P2 O7 Cs1 68.8(2) . .
Cs2 P2 O7 Cs1 102.08(11) 4_566 .
Cs2 P2 O7 Cs1 -173.91(12) 2 .
O12 P2 O7 Cs2 122.1(2) . 2
O3 P2 O7 Cs2 1.0(2) 2 2
O13 P2 O7 Cs2 -117.3(2) . 2
Cs2 P2 O7 Cs2 -84.02(10) 4_566 2
Cs1 P2 O7 Cs2 173.91(12) . 2
O8 Cs1 O7 P1 123.14(16) . 2_655
O6 Cs1 O7 P1 -178.64(15) . 2_655
O5 Cs1 O7 P1 -0.04(16) 2_655 2_655
O10 Cs1 O7 P1 6.59(17) 2_655 2_655
O6 Cs1 O7 P1 -26.6(3) 2_655 2_655
O14 Cs1 O7 P1 -115.91(16) . 2_655
O10 Cs1 O7 P1 -118.40(16) . 2_655
O9 Cs1 O7 P1 -62.13(16) 1_565 2_655
O2 Cs1 O7 P1 39.2(2) 2_655 2_655
O12 Cs1 O7 P1 -101.5(2) . 2_655
O9 Cs1 O7 P1 97.4(3) 2_655 2_655
O8 Cs1 O7 P2 -106.87(16) . .
O6 Cs1 O7 P2 -48.65(17) . .
O5 Cs1 O7 P2 130.0(2) 2_655 .
O10 Cs1 O7 P2 136.58(16) 2_655 .
O6 Cs1 O7 P2 103.4(2) 2_655 .
O14 Cs1 O7 P2 14.09(16) . .
O10 Cs1 O7 P2 11.6(2) . .
O9 Cs1 O7 P2 67.87(16) 1_565 .
O2 Cs1 O7 P2 169.21(13) 2_655 .
O12 Cs1 O7 P2 28.54(16) . .
O9 Cs1 O7 P2 -132.6(2) 2_655 .
O8 Cs1 O7 Cs2 -11.06(10) . 4_566
O6 Cs1 O7 Cs2 47.16(11) . 4_566
O5 Cs1 O7 Cs2 -134.24(18) 2_655 4_566
O10 Cs1 O7 Cs2 -127.61(11) 2_655 4_566
O6 Cs1 O7 Cs2 -160.82(15) 2_655 4_566
O14 Cs1 O7 Cs2 109.89(11) . 4_566
O10 Cs1 O7 Cs2 107.40(13) . 4_566
O9 Cs1 O7 Cs2 163.67(11) 1_565 4_566
O2 Cs1 O7 Cs2 -94.98(13) 2_655 4_566
O12 Cs1 O7 Cs2 124.34(19) . 4_566
O9 Cs1 O7 Cs2 -36.8(3) 2_655 4_566
O8 Cs1 O7 Cs2 160.0(11) . 2
O6 Cs1 O7 Cs2 -141.8(11) . 2
O5 Cs1 O7 Cs2 36.8(10) 2_655 2
O10 Cs1 O7 Cs2 43.5(11) 2_655 2
O6 Cs1 O7 Cs2 10.3(12) 2_655 2
O14 Cs1 O7 Cs2 -79.0(11) . 2
O10 Cs1 O7 Cs2 -81.5(11) . 2
O9 Cs1 O7 Cs2 -25.3(11) 1_565 2
O2 Cs1 O7 Cs2 76.1(11) 2_655 2
O12 Cs1 O7 Cs2 -64.6(11) . 2
O9 Cs1 O7 Cs2 134.3(10) 2_655 2
O6 Cs1 O8 P3 -174.6(4) . 4_566
O5 Cs1 O8 P3 -31.0(3) 2_655 4_566
O10 Cs1 O8 P3 31.1(4) 2_655 4_566
O6 Cs1 O8 P3 98.6(3) 2_655 4_566
O14 Cs1 O8 P3 -152.8(3) . 4_566
O10 Cs1 O8 P3 159.0(3) . 4_566
O9 Cs1 O8 P3 -90.2(5) 1_565 4_566
O2 Cs1 O8 P3 65.1(3) 2_655 4_566
O12 Cs1 O8 P3 -96.4(3) . 4_566
O9 Cs1 O8 P3 103.9(3) 2_655 4_566
O7 Cs1 O8 P3 -66.7(3) . 4_566
O6 Cs1 O8 Zn3 5.02(13) . 2_645
O5 Cs1 O8 Zn3 148.59(15) 2_655 2_645
O10 Cs1 O8 Zn3 -149.29(14) 2_655 2_645
O6 Cs1 O8 Zn3 -81.79(17) 2_655 2_645
O14 Cs1 O8 Zn3 26.8(2) . 2_645
O10 Cs1 O8 Zn3 -21.4(2) . 2_645
O9 Cs1 O8 Zn3 89.5(4) 1_565 2_645
O2 Cs1 O8 Zn3 -115.23(16) 2_655 2_645
O12 Cs1 O8 Zn3 83.20(18) . 2_645
O9 Cs1 O8 Zn3 -76.45(15) 2_655 2_645
O7 Cs1 O8 Zn3 112.94(16) . 2_645
O6 P4 O9 Mg2 140.0(2) . 1_545
O1 P4 O9 Mg2 9.9(3) . 1_545
O2 P4 O9 Mg2 -104.8(3) . 1_545
Cs1 P4 O9 Mg2 -167.5(3) 2_645 1_545
Cs2 P4 O9 Mg2 -31.3(3) . 1_545
O6 P4 O9 Zn2 140.0(2) . 1_545
O1 P4 O9 Zn2 9.9(3) . 1_545
O2 P4 O9 Zn2 -104.8(3) . 1_545
Mg2 P4 O9 Zn2 0.0 1_545 1_545
Cs1 P4 O9 Zn2 -167.5(3) 2_645 1_545
Cs2 P4 O9 Zn2 -31.3(3) . 1_545
O6 P4 O9 Cs1 35.1(3) . 1_545
O1 P4 O9 Cs1 -95.0(3) . 1_545
O2 P4 O9 Cs1 150.4(2) . 1_545
Mg2 P4 O9 Cs1 -104.9(3) 1_545 1_545
Cs1 P4 O9 Cs1 87.6(2) 2_645 1_545
Cs2 P4 O9 Cs1 -136.19(16) . 1_545
O6 P4 O9 Cs1 -52.5(2) . 2_645
O1 P4 O9 Cs1 177.38(18) . 2_645
O2 P4 O9 Cs1 62.75(17) . 2_645
Mg2 P4 O9 Cs1 167.5(3) 1_545 2_645
Cs2 P4 O9 Cs1 136.21(9) . 2_645
O14 P3 O10 Zn3 -95.7(6) . .
O8 P3 O10 Zn3 35.8(6) 4_565 .
O2 P3 O10 Zn3 148.0(5) . .
Cs1 P3 O10 Zn3 -120.9(6) . .
Cs1 P3 O10 Zn3 134.4(7) 2_645 .
Cs2 P3 O10 Zn3 -124.4(5) . .
Cs1 P3 O10 Zn3 72.8(6) 4_565 .
O14 P3 O10 Cs1 129.9(2) . 2_645
O8 P3 O10 Cs1 -98.6(2) 4_565 2_645
O2 P3 O10 Cs1 13.6(3) . 2_645
Cs1 P3 O10 Cs1 104.7(2) . 2_645
Cs2 P3 O10 Cs1 101.2(6) . 2_645
Cs1 P3 O10 Cs1 -61.6(2) 4_565 2_645
O14 P3 O10 Cs1 25.2(3) . .
O8 P3 O10 Cs1 156.67(19) 4_565 .
O2 P3 O10 Cs1 -91.13(18) . .
Cs1 P3 O10 Cs1 -104.7(2) 2_645 .
Cs2 P3 O10 Cs1 -3.6(6) . .
Cs1 P3 O10 Cs1 -166.38(5) 4_565 .
O8 Zn3 O10 P3 11.7(6) 2_655 .
O5 Zn3 O10 P3 -114.6(6) . .
O6 Zn3 O10 P3 129.8(5) 2_655 .
Cs1 Zn3 O10 P3 72.7(6) 2_655 .
Cs1 Zn3 O10 P3 -138.3(6) 2_645 .
Cs1 Zn3 O10 P3 120.5(6) . .
O8 Zn3 O10 Cs1 150.03(15) 2_655 2_645
O5 Zn3 O10 Cs1 23.76(19) . 2_645
O6 Zn3 O10 Cs1 -91.92(16) 2_655 2_645
Cs1 Zn3 O10 Cs1 -148.98(6) 2_655 2_645
Cs1 Zn3 O10 Cs1 -101.17(14) . 2_645
O8 Zn3 O10 Cs1 -108.80(17) 2_655 .
O5 Zn3 O10 Cs1 124.93(17) . .
O6 Zn3 O10 Cs1 9.26(18) 2_655 .
Cs1 Zn3 O10 Cs1 -47.81(15) 2_655 .
Cs1 Zn3 O10 Cs1 101.17(14) 2_645 .
O8 Cs1 O10 P3 95.1(2) . .
O6 Cs1 O10 P3 68.33(19) . .
O5 Cs1 O10 P3 -70.7(2) 2_655 .
O10 Cs1 O10 P3 -132.68(16) 2_655 .
O6 Cs1 O10 P3 -157.4(3) 2_655 .
O14 Cs1 O10 P3 -14.70(16) . .
O9 Cs1 O10 P3 -71.9(2) 1_565 .
O2 Cs1 O10 P3 -174.42(19) 2_655 .
O12 Cs1 O10 P3 -22.0(2) . .
O9 Cs1 O10 P3 155.5(2) 2_655 .
O7 Cs1 O10 P3 -11.0(3) . .
O8 Cs1 O10 Zn3 -113.96(16) . .
O6 Cs1 O10 Zn3 -140.7(2) . .
O5 Cs1 O10 Zn3 80.2(2) 2_655 .
O10 Cs1 O10 Zn3 18.28(18) 2_655 .
O6 Cs1 O10 Zn3 -6.46(13) 2_655 .
O14 Cs1 O10 Zn3 136.3(2) . .
O9 Cs1 O10 Zn3 79.11(16) 1_565 .
O2 Cs1 O10 Zn3 -23.46(16) 2_655 .
O12 Cs1 O10 Zn3 129.00(17) . .
O9 Cs1 O10 Zn3 -53.58(15) 2_655 .
O7 Cs1 O10 Zn3 139.92(13) . .
O8 Cs1 O10 Cs1 -18.85(15) . 2_645
O6 Cs1 O10 Cs1 -45.60(11) . 2_645
O5 Cs1 O10 Cs1 175.32(11) 2_655 2_645
O10 Cs1 O10 Cs1 113.39(15) 2_655 2_645
O6 Cs1 O10 Cs1 88.65(13) 2_655 2_645
O14 Cs1 O10 Cs1 -128.63(18) . 2_645
O9 Cs1 O10 Cs1 174.21(13) 1_565 2_645
O2 Cs1 O10 Cs1 71.65(11) 2_655 2_645
O12 Cs1 O10 Cs1 -135.89(12) . 2_645
O9 Cs1 O10 Cs1 41.53(10) 2_655 2_645
O7 Cs1 O10 Cs1 -124.97(11) . 2_645
O12 Zn2 O11 P1 -166.5(4) . 3_665
O14 Zn2 O11 P1 -58.4(4) . 3_665
O9 Zn2 O11 P1 63.7(4) 1_565 3_665
Cs1 Zn2 O11 P1 -88.8(9) . 3_665
Cs2 Zn2 O11 P1 -97.9(4) . 3_665
O12 Zn2 O11 Cs2 -68.6(2) . .
O14 Zn2 O11 Cs2 39.49(17) . .
O9 Zn2 O11 Cs2 161.61(15) 1_565 .
Cs1 Zn2 O11 Cs2 9.1(8) . .
O12 Zn2 O11 Cs2 7.9(4) . 3_565
O14 Zn2 O11 Cs2 115.9(3) . 3_565
O9 Zn2 O11 Cs2 -122.0(3) 1_565 3_565
Cs1 Zn2 O11 Cs2 85.6(9) . 3_565
Cs2 Zn2 O11 Cs2 76.4(3) . 3_565
O3 Cs2 O11 P1 -168.97(16) . 3_665
O1 Cs2 O11 P1 128.78(18) . 3_665
O13 Cs2 O11 P1 1.1(2) 4_565 3_665
O7 Cs2 O11 P1 26.1(3) 4_565 3_665
O14 Cs2 O11 P1 106.7(2) . 3_665
O4 Cs2 O11 P1 -19.55(15) 3_665 3_665
O4 Cs2 O11 P1 -124.37(19) 1_455 3_665
O11 Cs2 O11 P1 -85.97(18) 3_565 3_665
O7 Cs2 O11 P1 -118.18(17) 2_545 3_665
Zn1 Cs2 O11 P1 161.50(15) . 3_665
O3 Cs2 O11 Zn2 58.66(18) . .
O1 Cs2 O11 Zn2 -3.59(17) . .
O13 Cs2 O11 Zn2 -131.28(15) 4_565 .
O7 Cs2 O11 Zn2 -106.25(15) 4_565 .
O14 Cs2 O11 Zn2 -25.64(13) . .
O4 Cs2 O11 Zn2 -151.9(2) 3_665 .
O4 Cs2 O11 Zn2 103.26(14) 1_455 .
O11 Cs2 O11 Zn2 141.66(17) 3_565 .
O7 Cs2 O11 Zn2 109.45(14) 2_545 .
Zn1 Cs2 O11 Zn2 29.13(15) . .
O3 Cs2 O11 Cs2 -83.00(12) . 3_565
O1 Cs2 O11 Cs2 -145.25(9) . 3_565
O13 Cs2 O11 Cs2 87.06(11) 4_565 3_565
O7 Cs2 O11 Cs2 112.09(12) 4_565 3_565
O14 Cs2 O11 Cs2 -167.30(14) . 3_565
O4 Cs2 O11 Cs2 66.42(13) 3_665 3_565
O4 Cs2 O11 Cs2 -38.40(8) 1_455 3_565
O11 Cs2 O11 Cs2 0.0 3_565 3_565
O7 Cs2 O11 Cs2 -32.21(11) 2_545 3_565
Zn1 Cs2 O11 Cs2 -112.53(5) . 3_565
O3 P2 O12 Zn2 -133.4(15) 2 .
O13 P2 O12 Zn2 -0.6(16) . .
O7 P2 O12 Zn2 111.4(15) . .
Cs2 P2 O12 Zn2 56.1(18) 4_566 .
Cs1 P2 O12 Zn2 57.5(15) . .
Cs2 P2 O12 Zn2 -178.2(14) 2 .
O3 P2 O12 Cs1 169.1(2) 2 .
O13 P2 O12 Cs1 -58.1(3) . .
O7 P2 O12 Cs1 53.9(2) . .
Cs2 P2 O12 Cs1 -1.5(5) 4_566 .
Cs2 P2 O12 Cs1 124.33(14) 2 .
O11 Zn2 O12 P2 111.2(15) . .
O14 Zn2 O12 P2 -0.9(16) . .
O9 Zn2 O12 P2 -112.7(15) 1_565 .
Cs1 Zn2 O12 P2 -59.1(15) . .
Cs2 Zn2 O12 P2 55.3(15) . .
O11 Zn2 O12 Cs1 170.34(15) . .
O14 Zn2 O12 Cs1 58.24(16) . .
O9 Zn2 O12 Cs1 -53.62(17) 1_565 .
Cs2 Zn2 O12 Cs1 114.37(8) . .
O8 Cs1 O12 P2 17.9(3) . .
O6 Cs1 O12 P2 76.4(2) . .
O5 Cs1 O12 P2 -79.7(2) 2_655 .
O10 Cs1 O12 P2 -113.8(2) 2_655 .
O6 Cs1 O12 P2 -178.80(18) 2_655 .
O14 Cs1 O12 P2 129.5(3) . .
O10 Cs1 O12 P2 135.9(2) . .
O9 Cs1 O12 P2 -160.3(3) 1_565 .
O2 Cs1 O12 P2 -120.3(2) 2_655 .
O9 Cs1 O12 P2 129.4(2) 2_655 .
O7 Cs1 O12 P2 -31.60(17) . .
O8 Cs1 O12 Zn2 -149.81(15) . .
O6 Cs1 O12 Zn2 -91.29(17) . .
O5 Cs1 O12 Zn2 112.6(2) 2_655 .
O10 Cs1 O12 Zn2 78.47(18) 2_655 .
O6 Cs1 O12 Zn2 13.5(2) 2_655 .
O14 Cs1 O12 Zn2 -38.26(14) . .
O10 Cs1 O12 Zn2 -31.83(17) . .
O9 Cs1 O12 Zn2 31.97(14) 1_565 .
O2 Cs1 O12 Zn2 71.9(3) 2_655 .
O9 Cs1 O12 Zn2 -38.4(4) 2_655 .
O7 Cs1 O12 Zn2 160.7(3) . .
O12 P2 O13 Zn1 -69.2(6) . .
O3 P2 O13 Zn1 63.6(6) 2 .
O7 P2 O13 Zn1 175.1(5) . .
Cs2 P2 O13 Zn1 139.3(7) 4_566 .
Cs1 P2 O13 Zn1 -121.5(6) . .
Cs2 P2 O13 Zn1 108.6(5) 2 .
O12 P2 O13 Cs2 151.5(3) . 4_566
O3 P2 O13 Cs2 -75.8(3) 2 4_566
O7 P2 O13 Cs2 35.8(2) . 4_566
Cs1 P2 O13 Cs2 99.13(16) . 4_566
Cs2 P2 O13 Cs2 -30.8(2) 2 4_566
O3 Zn1 O13 P2 -26.3(6) . .
O1 Zn1 O13 P2 82.3(6) . .
O4 Zn1 O13 P2 -150.1(5) 2_645 .
Cs2 Zn1 O13 P2 27.0(6) . .
Cs2 Zn1 O13 P2 -139.7(7) 4_566 .
O3 Zn1 O13 Cs2 113.41(19) . 4_566
O1 Zn1 O13 Cs2 -138.05(16) . 4_566
O4 Zn1 O13 Cs2 -10.4(2) 2_645 4_566
Cs2 Zn1 O13 Cs2 166.68(12) . 4_566
O10 P3 O14 Zn2 68.7(6) . .
O8 P3 O14 Zn2 -63.1(6) 4_565 .
O2 P3 O14 Zn2 -175.9(5) . .
Cs1 P3 O14 Zn2 94.2(6) . .
Cs1 P3 O14 Zn2 121.5(5) 2_645 .
Cs2 P3 O14 Zn2 -122.8(6) . .
Cs1 P3 O14 Zn2 -97.9(6) 4_565 .
O10 P3 O14 Cs2 -168.5(2) . .
O8 P3 O14 Cs2 59.7(3) 4_565 .
O2 P3 O14 Cs2 -53.1(2) . .
Cs1 P3 O14 Cs2 -143.0(2) . .
Cs1 P3 O14 Cs2 -115.67(18) 2_645 .
Cs1 P3 O14 Cs2 25.0(3) 4_565 .
O10 P3 O14 Cs1 -25.5(3) . .
O8 P3 O14 Cs1 -157.3(2) 4_565 .
O2 P3 O14 Cs1 89.91(19) . .
Cs1 P3 O14 Cs1 27.4(3) 2_645 .
Cs2 P3 O14 Cs1 143.0(2) . .
Cs1 P3 O14 Cs1 167.99(7) 4_565 .
O12 Zn2 O14 P3 -161.2(6) . .
O11 Zn2 O14 P3 86.6(6) . .
O9 Zn2 O14 P3 -45.4(6) 1_565 .
Cs1 Zn2 O14 P3 -98.6(6) . .
Cs2 Zn2 O14 P3 127.0(6) . .
O12 Zn2 O14 Cs2 71.82(19) . .
O11 Zn2 O14 Cs2 -40.37(17) . .
O9 Zn2 O14 Cs2 -172.41(13) 1_565 .
Cs1 Zn2 O14 Cs2 134.43(13) . .
O12 Zn2 O14 Cs1 -62.61(19) . .
O11 Zn2 O14 Cs1 -174.80(14) . .
O9 Zn2 O14 Cs1 53.16(15) 1_565 .
Cs2 Zn2 O14 Cs1 -134.43(13) . .
O3 Cs2 O14 P3 108.5(2) . .
O1 Cs2 O14 P3 75.0(2) . .
O13 Cs2 O14 P3 -42.8(2) 4_565 .
O7 Cs2 O14 P3 3.5(2) 4_565 .
O4 Cs2 O14 P3 -95.0(2) 3_665 .
O11 Cs2 O14 P3 -128.6(3) . .
O4 Cs2 O14 P3 172.71(19) 1_455 .
O11 Cs2 O14 P3 -154.79(17) 3_565 .
O7 Cs2 O14 P3 131.0(2) 2_545 .
Zn1 Cs2 O14 P3 104.1(2) . .
O3 Cs2 O14 Zn2 -97.55(17) . .
O1 Cs2 O14 Zn2 -131.04(19) . .
O13 Cs2 O14 Zn2 111.21(15) 4_565 .
O7 Cs2 O14 Zn2 157.52(13) 4_565 .
O4 Cs2 O14 Zn2 59.03(15) 3_665 .
O11 Cs2 O14 Zn2 25.34(12) . .
O4 Cs2 O14 Zn2 -33.30(18) 1_455 .
O11 Cs2 O14 Zn2 -0.8(3) 3_565 .
O7 Cs2 O14 Zn2 -75.0(2) 2_545 .
Zn1 Cs2 O14 Zn2 -101.93(14) . .
O3 Cs2 O14 Cs1 -15.8(2) . .
O1 Cs2 O14 Cs1 -49.33(17) . .
O13 Cs2 O14 Cs1 -167.08(17) 4_565 .
O7 Cs2 O14 Cs1 -120.77(17) 4_565 .
O4 Cs2 O14 Cs1 140.74(19) 3_665 .
O11 Cs2 O14 Cs1 107.1(2) . .
O4 Cs2 O14 Cs1 48.4(2) 1_455 .
O11 Cs2 O14 Cs1 80.9(3) 3_565 .
O7 Cs2 O14 Cs1 6.7(3) 2_545 .
Zn1 Cs2 O14 Cs1 -20.22(15) . .
O8 Cs1 O14 P3 -78.8(2) . .
O6 Cs1 O14 P3 -57.64(19) . .
O5 Cs1 O14 P3 158.97(19) 2_655 .
O10 Cs1 O14 P3 97.1(2) 2_655 .
O6 Cs1 O14 P3 44.1(2) 2_655 .
O10 Cs1 O14 P3 14.83(16) . .
O9 Cs1 O14 P3 115.7(2) 1_565 .
O2 Cs1 O14 P3 43.3(3) 2_655 .
O12 Cs1 O14 P3 -174.6(3) . .
O9 Cs1 O14 P3 5.3(2) 2_655 .
O7 Cs1 O14 P3 -162.5(2) . .
O8 Cs1 O14 Zn2 132.75(14) . .
O6 Cs1 O14 Zn2 153.91(17) . .
O5 Cs1 O14 Zn2 10.52(17) 2_655 .
O10 Cs1 O14 Zn2 -51.33(18) 2_655 .
O6 Cs1 O14 Zn2 -104.34(14) 2_655 .
O10 Cs1 O14 Zn2 -133.6(2) . .
O9 Cs1 O14 Zn2 -32.71(12) 1_565 .
O2 Cs1 O14 Zn2 -105.17(15) 2_655 .
O12 Cs1 O14 Zn2 36.93(14) . .
O9 Cs1 O14 Zn2 -143.11(13) 2_655 .
O7 Cs1 O14 Zn2 49.09(14) . .
O8 Cs1 O14 Cs2 48.4(2) . .
O6 Cs1 O14 Cs2 69.59(18) . .
O5 Cs1 O14 Cs2 -73.80(19) 2_655 .
O10 Cs1 O14 Cs2 -135.65(17) 2_655 .
O6 Cs1 O14 Cs2 171.34(18) 2_655 .
O10 Cs1 O14 Cs2 142.1(3) . .
O9 Cs1 O14 Cs2 -117.0(2) 1_565 .
O2 Cs1 O14 Cs2 170.51(13) 2_655 .
O12 Cs1 O14 Cs2 -47.39(17) . .
O9 Cs1 O14 Cs2 132.57(17) 2_655 .
O7 Cs1 O14 Cs2 -35.23(18) . .
